data_1571058
loop_
_publ_author_name
'Wang, Junyi'
'Xiang, Libo'
'Liu, Xiaocui'
'Matler, Alexander'
'Lin, Zhenyang'
'Ye, Qing'

_publ_section_title
;
 Avenue to novel <i>o</i>-carboranyl boron compounds - reactivity study of
 <i>o</i>-carborane-fused aminoborirane towards organic azides.
;
_journal_issue 13
_journal_name_full 'Chemical science'
_journal_page_first 4839
_journal_page_last 4845
_journal_paper_doi 10.1039/d4sc00489b
_journal_volume 15
_journal_year 2024
_chemical_formula_moiety 'C20 H45 B11 N4 Si2'
_chemical_formula_sum 'C20 H45 B11 N4 Si2'
_chemical_formula_weight 516.69
_space_group_crystal_system triclinic
_space_group_IT_number 2
_space_group_name_Hall '-P 1'
_space_group_name_H-M_alt 'P -1'
_atom_sites_solution_hydrogens geom
_atom_sites_solution_primary dual
_audit_creation_date 2022-01-15
_audit_creation_method
;
Olex2 1.2
(compiled 2018.04.26 svn.r3504 for OlexSys, GUI svn.r5492)
;
_audit_update_record
;
2023-07-03 deposited with the CCDC.	2024-02-12 downloaded from the CCDC.
;
_cell_angle_alpha 105.518(3)
_cell_angle_beta 90.022(3)
_cell_angle_gamma 94.870(3)
_cell_formula_units_Z 4
_cell_length_a 12.0996(9)
_cell_length_b 15.2353(12)
_cell_length_c 17.5608(12)
_cell_measurement_reflns_used 8318
_cell_measurement_temperature 100.01
_cell_measurement_theta_max 27.546
_cell_measurement_theta_min 2.242
_cell_volume 3107.0(4)
_computing_cell_refinement 'SAINT V8.38A (?, 2016)'
_computing_data_reduction 'SAINT V8.38A (?, 2016)'
_computing_molecular_graphics 'Olex2 (Dolomanov et al., 2009)'
_computing_publication_material 'Olex2 (Dolomanov et al., 2009)'
_computing_structure_refinement 'XL (Sheldrick, 2008)'
_computing_structure_solution 'ShelXT (Sheldrick, 2015)'
_diffrn_ambient_temperature 100.01
_diffrn_measured_fraction_theta_full 0.983
_diffrn_measured_fraction_theta_max 0.983
_diffrn_measurement_device_type 'Bruker APEX-II CCD'
_diffrn_measurement_method '\f and \w scans'
_diffrn_radiation_type MoK\a
_diffrn_radiation_wavelength 0.71073
_diffrn_reflns_av_R_equivalents 0.1022
_diffrn_reflns_av_unetI/netI 0.0905
_diffrn_reflns_Laue_measured_fraction_full 0.983
_diffrn_reflns_Laue_measured_fraction_max 0.983
_diffrn_reflns_limit_h_max 14
_diffrn_reflns_limit_h_min -14
_diffrn_reflns_limit_k_max 18
_diffrn_reflns_limit_k_min -17
_diffrn_reflns_limit_l_max 20
_diffrn_reflns_limit_l_min -20
_diffrn_reflns_number 10761
_diffrn_reflns_point_group_measured_fraction_full 0.983
_diffrn_reflns_point_group_measured_fraction_max 0.983
_diffrn_reflns_theta_full 25.000
_diffrn_reflns_theta_max 25.000
_diffrn_reflns_theta_min 2.242
_diffrn_standards_number 0
_exptl_absorpt_coefficient_mu 0.132
_exptl_absorpt_correction_T_max 0.991
_exptl_absorpt_correction_T_min 0.984
_exptl_absorpt_correction_type multi-scan
_exptl_absorpt_process_details
;
 TWINABS-2012/1 (Bruker,2012) was used for absorption correction.

Final HKLF 4 output contains 56875 reflections, Rint = 0.1022
 (21821 with I > 3sig(I), Rint = 0.0687)
;
_exptl_crystal_colour colourless
_exptl_crystal_colour_primary colourless
_exptl_crystal_density_diffrn 1.105
_exptl_crystal_description plate
_exptl_crystal_F_000 1104
_exptl_crystal_size_max 0.12
_exptl_crystal_size_mid 0.11
_exptl_crystal_size_min 0.07
_refine_diff_density_max 0.858
_refine_diff_density_min -0.481
_refine_diff_density_rms 0.088
_refine_ls_extinction_method none
_refine_ls_goodness_of_fit_ref 1.093
_refine_ls_hydrogen_treatment constr
_refine_ls_matrix_type full
_refine_ls_number_parameters 687
_refine_ls_number_reflns 10761
_refine_ls_number_restraints 0
_refine_ls_restrained_S_all 1.093
_refine_ls_R_factor_all 0.1314
_refine_ls_R_factor_gt 0.0947
_refine_ls_shift/su_max 0.001
_refine_ls_shift/su_mean 0.000
_refine_ls_structure_factor_coef Fsqd
_refine_ls_weighting_details 'w=1/[\s^2^(Fo^2^)+(0.0596P)^2^+12.3062P] where P=(Fo^2^+2Fc^2^)/3'
_refine_ls_weighting_scheme calc
_refine_ls_wR_factor_gt 0.2072
_refine_ls_wR_factor_ref 0.2209
_reflns_Friedel_coverage 0.000
_reflns_number_gt 8272
_reflns_number_total 10761
_reflns_threshold_expression 'I > 2\s(I)'
_cod_data_source_file d4sc00489b2.cif
_cod_data_source_block 2
_cod_depositor_comments 'Adding full bibliography for 1571058--1571061.cif.'
_cod_database_code 1571058
_shelx_shelxl_version_number 2016/6
_shelx_space_group_comment
;
The symmetry employed for this shelxl refinement is uniquely defined
by the following loop, which should always be used as a source of
symmetry information in preference to the above space-group names.
They are only intended as comments.
;
_shelx_estimated_absorpt_t_max 0.991
_shelx_estimated_absorpt_t_min 0.984
_olex2_refinement_description
;
1. Fixed Uiso
 At 1.2 times of:
  All B(H) groups, All C(H) groups
 At 1.5 times of:
  All C(H,H,H) groups
2.a Ternary CH refined with riding coordinates:
 C15(H15), C18(H18), C35(H35), C38(H38)
2.b Aromatic/amide H refined with riding coordinates:
 C11(H11), C12(H12), C13(H13), C31(H31), C32(H32), C33(H33)
2.c Idealised Me refined as rotating group:
 C3(H3A,H3B,H3C), C4(H4A,H4B,H4C), C5(H5A,H5B,H5C), C6(H6A,H6B,H6C), C7(H7A,
 H7B,H7C), C8(H8A,H8B,H8C), C16(H16A,H16B,H16C), C17(H17A,H17B,H17C), C19(H19A,
 H19B,H19C), C20(H20A,H20B,H20C), C23(H23A,H23B,H23C), C24(H24A,H24B,H24C),
 C25(H25A,H25B,H25C), C26(H26A,H26B,H26C), C27(H27A,H27B,H27C), C28(H28A,H28B,
 H28C), C36(H36A,H36B,H36C), C37(H37A,H37B,H37C), C39(H39A,H39B,H39C), C40(H40A,
 H40B,H40C)
2.d Boron cage BH refined with riding coordinates:
 B2(H2), B3(H3), B4(H4), B5(H5), B6(H6), B7(H7), B8(H8), B9(H9), B10(H10),
 B11(H11A), B13(H13A), B14(H14), B15(H15A), B16(H16), B17(H17), B18(H18A),
 B19(H19), B20(H20), B21(H21), B22(H22)
;
_olex2_submission_special_instructions 'No special instructions were received'

loop_
_space_group_symop_operation_xyz
'x, y, z'
'-x, -y, -z'

loop_
_atom_site_label
_atom_site_type_symbol
_atom_site_fract_x
_atom_site_fract_y
_atom_site_fract_z
_atom_site_U_iso_or_equiv
_atom_site_adp_type
_atom_site_occupancy
_atom_site_site_symmetry_order
_atom_site_calc_flag
_atom_site_refinement_flags_posn
_atom_site_refinement_flags_adp
_atom_site_refinement_flags_occupancy
_atom_site_disorder_assembly
_atom_site_disorder_group
Si1 Si 0.26940(10) 0.68572(9) -0.12098(7) 0.0214(3) Uani 1 1 d . . . . .
Si2 Si 0.57455(9) 0.85340(9) 0.06435(7) 0.0187(3) Uani 1 1 d . . . . .
N1 N 0.4755(3) 0.7707(2) 0.0903(2) 0.0161(7) Uani 1 1 d . . . . .
N2 N 0.5298(3) 0.7143(2) 0.1272(2) 0.0174(8) Uani 1 1 d . . . . .
N3 N 0.4604(3) 0.6608(2) 0.1512(2) 0.0176(8) Uani 1 1 d . . . . .
N4 N 0.3532(3) 0.6762(2) 0.13270(19) 0.0134(7) Uani 1 1 d . . . . .
C1 C 0.2549(3) 0.7886(3) 0.0656(2) 0.0141(8) Uani 1 1 d . . . . .
C2 C 0.2064(3) 0.7669(3) -0.0299(2) 0.0165(9) Uani 1 1 d . . . . .
C3 C 0.3110(4) 0.7538(4) -0.1916(3) 0.0342(12) Uani 1 1 d . . . . .
H3A H 0.245941 0.779883 -0.206935 0.051 Uiso 1 1 calc GR . . . .
H3B H 0.341898 0.714144 -0.238677 0.051 Uiso 1 1 calc GR . . . .
H3C H 0.367118 0.803332 -0.166269 0.051 Uiso 1 1 calc GR . . . .
C4 C 0.3907(4) 0.6313(3) -0.0955(3) 0.0257(10) Uani 1 1 d . . . . .
H4A H 0.436616 0.675799 -0.054526 0.038 Uiso 1 1 calc GR . . . .
H4B H 0.434777 0.610396 -0.142689 0.038 Uiso 1 1 calc GR . . . .
H4C H 0.364833 0.578881 -0.075777 0.038 Uiso 1 1 calc GR . . . .
C5 C 0.1600(4) 0.5948(4) -0.1686(3) 0.0336(12) Uani 1 1 d . . . . .
H5A H 0.128835 0.565280 -0.129190 0.050 Uiso 1 1 calc GR . . . .
H5B H 0.192261 0.549204 -0.211077 0.050 Uiso 1 1 calc GR . . . .
H5C H 0.101205 0.621806 -0.190582 0.050 Uiso 1 1 calc GR . . . .
C6 C 0.5755(4) 0.8363(4) -0.0447(3) 0.0327(12) Uani 1 1 d . . . . .
H6A H 0.597353 0.775109 -0.070448 0.049 Uiso 1 1 calc GR . . . .
H6B H 0.628466 0.882399 -0.057382 0.049 Uiso 1 1 calc GR . . . .
H6C H 0.501121 0.842471 -0.063718 0.049 Uiso 1 1 calc GR . . . .
C7 C 0.5422(4) 0.9702(3) 0.1183(3) 0.0327(12) Uani 1 1 d . . . . .
H7A H 0.470010 0.982186 0.099771 0.049 Uiso 1 1 calc GR . . . .
H7B H 0.599693 1.014992 0.108479 0.049 Uiso 1 1 calc GR . . . .
H7C H 0.539852 0.975301 0.175049 0.049 Uiso 1 1 calc GR . . . .
C8 C 0.7156(4) 0.8326(4) 0.0936(3) 0.0339(12) Uani 1 1 d . . . . .
H8A H 0.722701 0.848905 0.151437 0.051 Uiso 1 1 calc GR . . . .
H8B H 0.771317 0.870033 0.072836 0.051 Uiso 1 1 calc GR . . . .
H8C H 0.727113 0.767779 0.072109 0.051 Uiso 1 1 calc GR . . . .
C9 C 0.2676(3) 0.6287(3) 0.1680(2) 0.0158(9) Uani 1 1 d . . . . .
C10 C 0.2415(3) 0.6686(3) 0.2468(2) 0.0162(9) Uani 1 1 d . . . . .
C11 C 0.1553(4) 0.6235(3) 0.2794(3) 0.0211(10) Uani 1 1 d . . . . .
H11 H 0.135892 0.648238 0.332771 0.025 Uiso 1 1 calc R . . . .
C12 C 0.0985(4) 0.5437(3) 0.2351(3) 0.0225(10) Uani 1 1 d . . . . .
H12 H 0.038610 0.515440 0.257460 0.027 Uiso 1 1 calc R . . . .
C13 C 0.1286(4) 0.5047(3) 0.1584(3) 0.0209(9) Uani 1 1 d . . . . .
H13 H 0.089601 0.449198 0.129073 0.025 Uiso 1 1 calc R . . . .
C14 C 0.2147(3) 0.5450(3) 0.1230(2) 0.0152(9) Uani 1 1 d . . . . .
C15 C 0.2533(3) 0.4988(3) 0.0412(3) 0.0201(9) Uani 1 1 d . . . . .
H15 H 0.281058 0.548029 0.016182 0.024 Uiso 1 1 calc R . . . .
C16 C 0.3517(4) 0.4434(4) 0.0483(3) 0.0330(12) Uani 1 1 d . . . . .
H16A H 0.327165 0.394677 0.072868 0.050 Uiso 1 1 calc GR . . . .
H16B H 0.411020 0.483948 0.081027 0.050 Uiso 1 1 calc GR . . . .
H16C H 0.379613 0.416458 -0.004425 0.050 Uiso 1 1 calc GR . . . .
C17 C 0.1637(4) 0.4386(3) -0.0131(3) 0.0312(11) Uani 1 1 d . . . . .
H17A H 0.192120 0.418384 -0.066598 0.047 Uiso 1 1 calc GR . . . .
H17B H 0.099321 0.473294 -0.013980 0.047 Uiso 1 1 calc GR . . . .
H17C H 0.141583 0.385197 0.006265 0.047 Uiso 1 1 calc GR . . . .
C18 C 0.3018(4) 0.7565(3) 0.2972(2) 0.0221(10) Uani 1 1 d . . . . .
H18 H 0.339712 0.789460 0.260895 0.027 Uiso 1 1 calc R . . . .
C19 C 0.3912(4) 0.7330(4) 0.3487(3) 0.0380(13) Uani 1 1 d . . . . .
H19A H 0.355761 0.703691 0.386811 0.057 Uiso 1 1 calc GR . . . .
H19B H 0.435425 0.789187 0.377077 0.057 Uiso 1 1 calc GR . . . .
H19C H 0.439656 0.691202 0.315029 0.057 Uiso 1 1 calc GR . . . .
C20 C 0.2246(4) 0.8204(3) 0.3488(3) 0.0326(12) Uani 1 1 d . . . . .
H20A H 0.166834 0.833829 0.315451 0.049 Uiso 1 1 calc GR . . . .
H20B H 0.267277 0.877506 0.376880 0.049 Uiso 1 1 calc GR . . . .
H20C H 0.190022 0.791024 0.387181 0.049 Uiso 1 1 calc GR . . . .
B1 B 0.3589(4) 0.7460(3) 0.0930(3) 0.0139(9) Uani 1 1 d . . . . .
B2 B 0.2744(4) 0.8715(4) 0.0152(3) 0.0214(11) Uani 1 1 d . . . . .
H2 H 0.357945 0.894824 -0.003328 0.026 Uiso 1 1 calc R . . . .
B3 B 0.1327(4) 0.7210(3) 0.0362(3) 0.0166(10) Uani 1 1 d . . . . .
H3 H 0.123405 0.645926 0.031434 0.020 Uiso 1 1 calc R . . . .
B4 B 0.0643(4) 0.7696(3) -0.0304(3) 0.0189(10) Uani 1 1 d . . . . .
H4 H 0.007730 0.726521 -0.079087 0.023 Uiso 1 1 calc R . . . .
B5 B 0.1527(4) 0.8630(4) -0.0440(3) 0.0253(12) Uani 1 1 d . . . . .
H5 H 0.154537 0.881703 -0.101451 0.030 Uiso 1 1 calc R . . . .
B6 B 0.2349(4) 0.8986(3) 0.1153(3) 0.0206(11) Uani 1 1 d . . . . .
H6 H 0.291987 0.941447 0.163786 0.025 Uiso 1 1 calc R . . . .
B7 B 0.1461(4) 0.8051(4) 0.1285(3) 0.0191(10) Uani 1 1 d . . . . .
H7 H 0.143930 0.785781 0.185694 0.023 Uiso 1 1 calc R . . . .
B8 B 0.0246(4) 0.7940(3) 0.0692(3) 0.0197(10) Uani 1 1 d . . . . .
H8 H -0.057852 0.767168 0.086673 0.024 Uiso 1 1 calc R . . . .
B9 B 0.1702(4) 0.9468(4) 0.0478(3) 0.0252(12) Uani 1 1 d . . . . .
H9 H 0.184299 1.021424 0.051376 0.030 Uiso 1 1 calc R . . . .
B10 B 0.0885(4) 0.9054(4) 0.1184(3) 0.0245(11) Uani 1 1 d . . . . .
H10 H 0.047876 0.952664 0.168488 0.029 Uiso 1 1 calc R . . . .
B11 B 0.0387(4) 0.8832(4) 0.0201(3) 0.0247(12) Uani 1 1 d . . . . .
H11A H -0.034976 0.916076 0.005611 0.030 Uiso 1 1 calc R . . . .
Si3 Si 0.76854(10) 0.69497(10) 0.71419(7) 0.0240(3) Uani 1 1 d . . . . .
Si4 Si 1.05107(10) 0.88872(10) 0.61167(7) 0.0263(3) Uani 1 1 d . . . . .
N5 N 0.9610(3) 0.7967(3) 0.5475(2) 0.0217(8) Uani 1 1 d . . . . .
N6 N 1.0229(3) 0.7431(3) 0.4875(2) 0.0238(9) Uani 1 1 d . . . . .
N7 N 0.9593(3) 0.6837(3) 0.4380(2) 0.0241(9) Uani 1 1 d . . . . .
N8 N 0.8500(3) 0.6920(3) 0.4601(2) 0.0191(8) Uani 1 1 d . . . . .
C21 C 0.7380(3) 0.7968(3) 0.5764(2) 0.0182(9) Uani 1 1 d . . . . .
C22 C 0.6933(3) 0.7698(3) 0.6610(2) 0.0193(9) Uani 1 1 d . . . . .
C23 C 0.8121(4) 0.7664(4) 0.8138(3) 0.0404(14) Uani 1 1 d . . . . .
H23A H 0.855194 0.822196 0.809425 0.061 Uiso 1 1 calc GR . . . .
H23B H 0.857939 0.732187 0.839667 0.061 Uiso 1 1 calc GR . . . .
H23C H 0.746355 0.782712 0.845269 0.061 Uiso 1 1 calc GR . . . .
C24 C 0.6669(4) 0.5990(4) 0.7221(4) 0.0449(15) Uani 1 1 d . . . . .
H24A H 0.609995 0.622692 0.759911 0.067 Uiso 1 1 calc GR . . . .
H24B H 0.705473 0.554006 0.740272 0.067 Uiso 1 1 calc GR . . . .
H24C H 0.631766 0.569686 0.670159 0.067 Uiso 1 1 calc GR . . . .
C25 C 0.8925(4) 0.6474(4) 0.6617(3) 0.0310(11) Uani 1 1 d . . . . .
H25A H 0.868841 0.601303 0.612572 0.047 Uiso 1 1 calc GR . . . .
H25B H 0.933690 0.619095 0.695487 0.047 Uiso 1 1 calc GR . . . .
H25C H 0.940282 0.696726 0.649283 0.047 Uiso 1 1 calc GR . . . .
C26 C 1.0676(4) 0.8677(4) 0.7105(3) 0.0391(13) Uani 1 1 d . . . . .
H26A H 0.995609 0.868708 0.736024 0.059 Uiso 1 1 calc GR . . . .
H26B H 1.120041 0.915541 0.743208 0.059 Uiso 1 1 calc GR . . . .
H26C H 1.096010 0.807900 0.704186 0.059 Uiso 1 1 calc GR . . . .
C27 C 1.1885(4) 0.8880(4) 0.5659(3) 0.0429(14) Uani 1 1 d . . . . .
H27A H 1.219041 0.829607 0.562670 0.064 Uiso 1 1 calc GR . . . .
H27B H 1.238595 0.938165 0.598055 0.064 Uiso 1 1 calc GR . . . .
H27C H 1.180843 0.895894 0.512592 0.064 Uiso 1 1 calc GR . . . .
C28 C 0.9945(5) 1.0008(4) 0.6175(3) 0.0391(13) Uani 1 1 d . . . . .
H28A H 0.971235 1.002697 0.564563 0.059 Uiso 1 1 calc GR . . . .
H28B H 1.051984 1.050739 0.638908 0.059 Uiso 1 1 calc GR . . . .
H28C H 0.930520 1.007815 0.652218 0.059 Uiso 1 1 calc GR . . . .
C29 C 0.7693(3) 0.6407(3) 0.4003(2) 0.0186(9) Uani 1 1 d . . . . .
C30 C 0.7226(4) 0.5546(3) 0.4042(3) 0.0236(10) Uani 1 1 d . . . . .
C31 C 0.6396(4) 0.5105(4) 0.3482(3) 0.0319(12) Uani 1 1 d . . . . .
H31 H 0.604331 0.453159 0.350392 0.038 Uiso 1 1 calc R . . . .
C32 C 0.6084(4) 0.5493(3) 0.2896(3) 0.0311(12) Uani 1 1 d . . . . .
H32 H 0.550236 0.519308 0.253126 0.037 Uiso 1 1 calc R . . . .
C33 C 0.6610(4) 0.6311(3) 0.2837(3) 0.0266(11) Uani 1 1 d . . . . .
H33 H 0.641474 0.654789 0.241138 0.032 Uiso 1 1 calc R . . . .
C34 C 0.7422(4) 0.6796(3) 0.3389(3) 0.0224(10) Uani 1 1 d . . . . .
C35 C 0.8003(4) 0.7686(3) 0.3297(3) 0.0250(10) Uani 1 1 d . . . . .
H35 H 0.842936 0.799576 0.379796 0.030 Uiso 1 1 calc R . . . .
C36 C 0.8832(4) 0.7464(4) 0.2625(3) 0.0376(13) Uani 1 1 d . . . . .
H36A H 0.934855 0.704877 0.273574 0.056 Uiso 1 1 calc GR . . . .
H36B H 0.924755 0.802978 0.258521 0.056 Uiso 1 1 calc GR . . . .
H36C H 0.842940 0.717015 0.212510 0.056 Uiso 1 1 calc GR . . . .
C37 C 0.7184(4) 0.8346(4) 0.3143(3) 0.0348(12) Uani 1 1 d . . . . .
H37A H 0.673800 0.804716 0.266378 0.052 Uiso 1 1 calc GR . . . .
H37B H 0.759862 0.889978 0.307505 0.052 Uiso 1 1 calc GR . . . .
H37C H 0.669375 0.851087 0.359433 0.052 Uiso 1 1 calc GR . . . .
C38 C 0.7618(4) 0.5061(3) 0.4628(3) 0.0292(11) Uani 1 1 d . . . . .
H38 H 0.789999 0.555109 0.510619 0.035 Uiso 1 1 calc R . . . .
C39 C 0.8625(5) 0.4538(4) 0.4289(4) 0.0479(15) Uani 1 1 d . . . . .
H39A H 0.838239 0.402994 0.383124 0.072 Uiso 1 1 calc GR . . . .
H39B H 0.894926 0.429818 0.469559 0.072 Uiso 1 1 calc GR . . . .
H39C H 0.918074 0.495371 0.412658 0.072 Uiso 1 1 calc GR . . . .
C40 C 0.6770(5) 0.4464(4) 0.4907(4) 0.0515(16) Uani 1 1 d . . . . .
H40A H 0.653064 0.393106 0.446911 0.077 Uiso 1 1 calc GR . . . .
H40B H 0.612998 0.480700 0.509945 0.077 Uiso 1 1 calc GR . . . .
H40C H 0.708810 0.426020 0.533679 0.077 Uiso 1 1 calc GR . . . .
B12 B 0.8466(4) 0.7631(4) 0.5318(3) 0.0199(11) Uani 1 1 d . . . . .
B13 B 0.7483(4) 0.8799(4) 0.6661(3) 0.0218(11) Uani 1 1 d . . . . .
H13A H 0.829592 0.909837 0.696590 0.026 Uiso 1 1 calc R . . . .
B14 B 0.6239(4) 0.7199(4) 0.5722(3) 0.0211(11) Uani 1 1 d . . . . .
H14 H 0.623674 0.645324 0.541384 0.025 Uiso 1 1 calc R . . . .
B15 B 0.6253(4) 0.8056(4) 0.5198(3) 0.0207(11) Uani 1 1 d . . . . .
H15A H 0.624241 0.787844 0.453641 0.025 Uiso 1 1 calc R . . . .
B16 B 0.7032(4) 0.9054(4) 0.5778(3) 0.0234(11) Uani 1 1 d . . . . .
H16 H 0.753624 0.952928 0.549824 0.028 Uiso 1 1 calc R . . . .
B17 B 0.6291(4) 0.8596(4) 0.7191(3) 0.0240(11) Uani 1 1 d . . . . .
H17 H 0.630778 0.877283 0.785308 0.029 Uiso 1 1 calc R . . . .
B18 B 0.5507(4) 0.7606(4) 0.6609(3) 0.0203(11) Uani 1 1 d . . . . .
H18A H 0.499856 0.712849 0.688425 0.024 Uiso 1 1 calc R . . . .
B19 B 0.5069(4) 0.7838(4) 0.5727(3) 0.0207(11) Uani 1 1 d . . . . .
H19 H 0.427313 0.751073 0.541103 0.025 Uiso 1 1 calc R . . . .
B20 B 0.6328(4) 0.9458(4) 0.6676(3) 0.0243(11) Uani 1 1 d . . . . .
H20 H 0.637170 1.020435 0.699194 0.029 Uiso 1 1 calc R . . . .
B21 B 0.5558(4) 0.8983(4) 0.5789(3) 0.0231(11) Uani 1 1 d . . . . .
H21 H 0.507434 0.942431 0.551941 0.028 Uiso 1 1 calc R . . . .
B22 B 0.5099(5) 0.8707(4) 0.6637(3) 0.0246(12) Uani 1 1 d . . . . .
H22 H 0.431982 0.895736 0.692840 0.030 Uiso 1 1 calc R . . . .

loop_
_atom_site_aniso_label
_atom_site_aniso_U_11
_atom_site_aniso_U_22
_atom_site_aniso_U_33
_atom_site_aniso_U_23
_atom_site_aniso_U_13
_atom_site_aniso_U_12
Si1 0.0142(6) 0.0343(8) 0.0139(6) 0.0035(5) 0.0022(5) 0.0026(5)
Si2 0.0124(6) 0.0231(7) 0.0224(6) 0.0102(5) 0.0029(5) -0.0009(5)
N1 0.0151(17) 0.0186(19) 0.0165(17) 0.0076(15) 0.0021(14) 0.0032(15)
N2 0.0169(18) 0.0183(19) 0.0177(18) 0.0049(15) 0.0009(14) 0.0052(15)
N3 0.0116(17) 0.022(2) 0.0202(18) 0.0070(15) -0.0017(14) 0.0022(15)
N4 0.0066(15) 0.0164(18) 0.0163(17) 0.0038(14) -0.0001(13) -0.0013(13)
C1 0.0105(19) 0.018(2) 0.0135(19) 0.0042(17) 0.0003(16) 0.0003(16)
C2 0.0101(19) 0.024(2) 0.018(2) 0.0087(18) 0.0021(16) 0.0034(17)
C3 0.025(3) 0.061(4) 0.023(2) 0.021(2) 0.006(2) 0.007(2)
C4 0.021(2) 0.033(3) 0.021(2) 0.003(2) 0.0050(19) 0.009(2)
C5 0.023(2) 0.042(3) 0.025(2) -0.009(2) 0.001(2) 0.001(2)
C6 0.022(2) 0.048(3) 0.031(3) 0.018(2) 0.005(2) 0.001(2)
C7 0.028(3) 0.023(3) 0.044(3) 0.004(2) 0.004(2) -0.004(2)
C8 0.014(2) 0.047(3) 0.045(3) 0.024(3) -0.002(2) -0.004(2)
C9 0.012(2) 0.018(2) 0.020(2) 0.0101(18) 0.0004(17) 0.0023(17)
C10 0.018(2) 0.016(2) 0.017(2) 0.0079(17) 0.0000(17) 0.0023(17)
C11 0.021(2) 0.024(2) 0.020(2) 0.0092(19) 0.0053(18) 0.0044(19)
C12 0.018(2) 0.022(2) 0.032(3) 0.016(2) 0.0041(19) -0.0003(19)
C13 0.018(2) 0.016(2) 0.029(2) 0.0081(19) -0.0015(18) 0.0007(18)
C14 0.012(2) 0.014(2) 0.022(2) 0.0086(17) -0.0010(17) 0.0031(17)
C15 0.017(2) 0.017(2) 0.025(2) 0.0026(18) 0.0028(18) 0.0051(18)
C16 0.033(3) 0.032(3) 0.033(3) 0.002(2) 0.005(2) 0.019(2)
C17 0.031(3) 0.029(3) 0.027(3) -0.005(2) -0.001(2) 0.004(2)
C18 0.023(2) 0.026(3) 0.015(2) 0.0035(18) 0.0020(18) -0.0026(19)
C19 0.037(3) 0.043(3) 0.030(3) 0.005(2) -0.009(2) -0.001(3)
C20 0.039(3) 0.026(3) 0.029(3) 0.000(2) 0.008(2) 0.001(2)
B1 0.013(2) 0.015(2) 0.012(2) -0.0009(18) 0.0028(18) 0.0049(19)
B2 0.017(2) 0.024(3) 0.027(3) 0.014(2) 0.003(2) 0.001(2)
B3 0.010(2) 0.021(3) 0.021(2) 0.009(2) 0.0024(19) 0.0039(19)
B4 0.013(2) 0.019(3) 0.028(3) 0.011(2) 0.003(2) 0.006(2)
B5 0.017(2) 0.029(3) 0.037(3) 0.020(2) -0.002(2) 0.002(2)
B6 0.021(3) 0.017(3) 0.024(3) 0.006(2) 0.003(2) 0.002(2)
B7 0.015(2) 0.024(3) 0.020(2) 0.006(2) 0.0056(19) 0.011(2)
B8 0.017(2) 0.018(3) 0.024(3) 0.003(2) 0.003(2) 0.010(2)
B9 0.021(3) 0.018(3) 0.042(3) 0.016(2) -0.003(2) 0.003(2)
B10 0.019(3) 0.023(3) 0.033(3) 0.007(2) 0.003(2) 0.011(2)
B11 0.019(3) 0.019(3) 0.040(3) 0.013(2) 0.002(2) 0.007(2)
Si3 0.0197(6) 0.0352(8) 0.0233(6) 0.0169(6) 0.0044(5) 0.0077(5)
Si4 0.0199(6) 0.0343(8) 0.0225(7) 0.0056(6) -0.0008(5) -0.0031(6)
N5 0.0204(19) 0.029(2) 0.0163(18) 0.0064(16) 0.0051(15) 0.0031(16)
N6 0.0173(19) 0.034(2) 0.0213(19) 0.0098(17) 0.0011(16) 0.0000(17)
N7 0.0160(18) 0.032(2) 0.024(2) 0.0066(17) 0.0019(16) 0.0016(17)
N8 0.0161(18) 0.023(2) 0.0198(18) 0.0079(16) 0.0031(15) 0.0017(15)
C21 0.018(2) 0.025(2) 0.014(2) 0.0086(18) -0.0005(17) 0.0013(18)
C22 0.018(2) 0.027(3) 0.014(2) 0.0069(18) 0.0025(17) 0.0017(19)
C23 0.037(3) 0.065(4) 0.023(3) 0.014(3) 0.002(2) 0.020(3)
C24 0.033(3) 0.054(4) 0.069(4) 0.051(3) 0.006(3) 0.009(3)
C25 0.026(3) 0.044(3) 0.029(3) 0.017(2) 0.003(2) 0.009(2)
C26 0.031(3) 0.060(4) 0.024(3) 0.008(3) -0.011(2) 0.003(3)
C27 0.028(3) 0.052(4) 0.039(3) -0.001(3) 0.000(2) -0.011(3)
C28 0.037(3) 0.032(3) 0.046(3) 0.008(2) 0.000(3) -0.004(2)
C29 0.013(2) 0.023(2) 0.019(2) 0.0025(18) 0.0031(17) 0.0031(18)
C30 0.023(2) 0.022(2) 0.026(2) 0.0044(19) 0.0083(19) 0.0053(19)
C31 0.025(3) 0.026(3) 0.037(3) -0.005(2) 0.004(2) 0.002(2)
C32 0.025(2) 0.029(3) 0.032(3) -0.006(2) -0.003(2) 0.004(2)
C33 0.027(2) 0.031(3) 0.020(2) 0.001(2) -0.0001(19) 0.008(2)
C34 0.016(2) 0.031(3) 0.018(2) 0.0030(19) 0.0014(17) 0.0036(19)
C35 0.029(2) 0.027(3) 0.016(2) 0.0031(19) -0.0049(19) -0.001(2)
C36 0.034(3) 0.045(3) 0.035(3) 0.015(3) 0.009(2) -0.002(3)
C37 0.038(3) 0.035(3) 0.035(3) 0.016(2) 0.005(2) 0.002(2)
C38 0.041(3) 0.025(3) 0.024(2) 0.008(2) 0.005(2) 0.012(2)
C39 0.049(4) 0.045(4) 0.058(4) 0.022(3) 0.011(3) 0.024(3)
C40 0.061(4) 0.035(3) 0.062(4) 0.021(3) 0.009(3) 0.002(3)
B12 0.024(3) 0.024(3) 0.014(2) 0.009(2) 0.001(2) 0.003(2)
B13 0.027(3) 0.018(3) 0.019(2) 0.002(2) 0.003(2) 0.000(2)
B14 0.018(2) 0.027(3) 0.019(2) 0.006(2) 0.001(2) 0.004(2)
B15 0.018(2) 0.022(3) 0.024(3) 0.007(2) 0.002(2) 0.003(2)
B16 0.025(3) 0.022(3) 0.026(3) 0.010(2) -0.001(2) 0.004(2)
B17 0.030(3) 0.024(3) 0.019(3) 0.006(2) 0.001(2) 0.009(2)
B18 0.021(3) 0.021(3) 0.021(2) 0.007(2) 0.008(2) 0.008(2)
B19 0.015(2) 0.025(3) 0.021(2) 0.004(2) 0.004(2) 0.004(2)
B20 0.027(3) 0.022(3) 0.023(3) 0.005(2) 0.000(2) 0.003(2)
B21 0.018(2) 0.017(3) 0.031(3) 0.000(2) -0.005(2) 0.005(2)
B22 0.029(3) 0.025(3) 0.021(3) 0.005(2) 0.003(2) 0.008(2)

loop_
_atom_type_symbol
_atom_type_description
_atom_type_scat_dispersion_real
_atom_type_scat_dispersion_imag
_atom_type_scat_source
C C 0.0033 0.0016 'International Tables Vol C Tables 4.2.6.8 and 6.1.1.4'
H H 0.0000 0.0000 'International Tables Vol C Tables 4.2.6.8 and 6.1.1.4'
B B 0.0013 0.0007 'International Tables Vol C Tables 4.2.6.8 and 6.1.1.4'
N N 0.0061 0.0033 'International Tables Vol C Tables 4.2.6.8 and 6.1.1.4'
Si Si 0.0817 0.0704 'International Tables Vol C Tables 4.2.6.8 and 6.1.1.4'

loop_
_geom_angle_atom_site_label_1
_geom_angle_atom_site_label_2
_geom_angle_atom_site_label_3
_geom_angle
_geom_angle_site_symmetry_1
_geom_angle_site_symmetry_3
_geom_angle_publ_flag
C3 Si1 C2 107.8(2) . . ?
C4 Si1 C2 113.36(19) . . ?
C4 Si1 C3 109.8(2) . . ?
C5 Si1 C2 108.2(2) . . ?
C5 Si1 C3 108.9(2) . . ?
C5 Si1 C4 108.8(2) . . ?
N1 Si2 C6 110.8(2) . . ?
N1 Si2 C7 109.1(2) . . ?
N1 Si2 C8 108.1(2) . . ?
C7 Si2 C6 112.4(3) . . ?
C7 Si2 C8 110.0(2) . . ?
C8 Si2 C6 106.3(2) . . ?
N2 N1 Si2 110.6(2) . . ?
N2 N1 B1 106.7(3) . . ?
B1 N1 Si2 142.4(3) . . ?
N3 N2 N1 111.1(3) . . ?
N2 N3 N4 109.5(3) . . ?
N3 N4 C9 113.7(3) . . ?
N3 N4 B1 109.0(3) . . ?
B1 N4 C9 136.5(3) . . ?
C2 C1 B2 59.9(3) . . ?
C2 C1 B3 60.1(2) . . ?
B1 C1 C2 125.2(3) . . ?
B1 C1 B2 120.2(3) . . ?
B1 C1 B3 119.9(3) . . ?
B1 C1 B6 116.8(3) . . ?
B1 C1 B7 116.8(3) . . ?
B3 C1 B2 111.4(3) . . ?
B6 C1 C2 109.4(3) . . ?
B6 C1 B2 62.0(3) . . ?
B6 C1 B3 113.2(3) . . ?
B6 C1 B7 62.6(3) . . ?
B7 C1 C2 109.5(3) . . ?
B7 C1 B2 112.9(3) . . ?
B7 C1 B3 62.2(3) . . ?
C1 C2 Si1 125.0(3) . . ?
C1 C2 B2 60.4(3) . . ?
C1 C2 B3 60.3(2) . . ?
C1 C2 B4 109.4(3) . . ?
C1 C2 B5 109.7(3) . . ?
B2 C2 Si1 120.4(3) . . ?
B2 C2 B3 112.0(3) . . ?
B2 C2 B4 112.5(3) . . ?
B2 C2 B5 62.2(3) . . ?
B3 C2 Si1 119.3(3) . . ?
B3 C2 B4 62.2(3) . . ?
B3 C2 B5 112.9(3) . . ?
B4 C2 Si1 116.9(3) . . ?
B4 C2 B5 61.9(3) . . ?
B5 C2 Si1 117.1(3) . . ?
Si1 C3 H3A 109.5 . . ?
Si1 C3 H3B 109.5 . . ?
Si1 C3 H3C 109.5 . . ?
H3A C3 H3B 109.5 . . ?
H3A C3 H3C 109.5 . . ?
H3B C3 H3C 109.5 . . ?
Si1 C4 H4A 109.5 . . ?
Si1 C4 H4B 109.5 . . ?
Si1 C4 H4C 109.5 . . ?
H4A C4 H4B 109.5 . . ?
H4A C4 H4C 109.5 . . ?
H4B C4 H4C 109.5 . . ?
Si1 C5 H5A 109.5 . . ?
Si1 C5 H5B 109.5 . . ?
Si1 C5 H5C 109.5 . . ?
H5A C5 H5B 109.5 . . ?
H5A C5 H5C 109.5 . . ?
H5B C5 H5C 109.5 . . ?
Si2 C6 H6A 109.5 . . ?
Si2 C6 H6B 109.5 . . ?
Si2 C6 H6C 109.5 . . ?
H6A C6 H6B 109.5 . . ?
H6A C6 H6C 109.5 . . ?
H6B C6 H6C 109.5 . . ?
Si2 C7 H7A 109.5 . . ?
Si2 C7 H7B 109.5 . . ?
Si2 C7 H7C 109.5 . . ?
H7A C7 H7B 109.5 . . ?
H7A C7 H7C 109.5 . . ?
H7B C7 H7C 109.5 . . ?
Si2 C8 H8A 109.5 . . ?
Si2 C8 H8B 109.5 . . ?
Si2 C8 H8C 109.5 . . ?
H8A C8 H8B 109.5 . . ?
H8A C8 H8C 109.5 . . ?
H8B C8 H8C 109.5 . . ?
C10 C9 N4 117.7(4) . . ?
C10 C9 C14 122.7(4) . . ?
C14 C9 N4 119.5(4) . . ?
C9 C10 C11 117.2(4) . . ?
C9 C10 C18 123.2(4) . . ?
C11 C10 C18 119.6(4) . . ?
C10 C11 H11 119.5 . . ?
C12 C11 C10 121.1(4) . . ?
C12 C11 H11 119.5 . . ?
C11 C12 H12 119.9 . . ?
C11 C12 C13 120.2(4) . . ?
C13 C12 H12 119.9 . . ?
C12 C13 H13 119.2 . . ?
C12 C13 C14 121.6(4) . . ?
C14 C13 H13 119.2 . . ?
C9 C14 C15 121.3(4) . . ?
C13 C14 C9 117.1(4) . . ?
C13 C14 C15 121.6(4) . . ?
C14 C15 H15 107.5 . . ?
C14 C15 C16 109.4(4) . . ?
C16 C15 H15 107.5 . . ?
C17 C15 C14 114.4(4) . . ?
C17 C15 H15 107.5 . . ?
C17 C15 C16 110.2(4) . . ?
C15 C16 H16A 109.5 . . ?
C15 C16 H16B 109.5 . . ?
C15 C16 H16C 109.5 . . ?
H16A C16 H16B 109.5 . . ?
H16A C16 H16C 109.5 . . ?
H16B C16 H16C 109.5 . . ?
C15 C17 H17A 109.5 . . ?
C15 C17 H17B 109.5 . . ?
C15 C17 H17C 109.5 . . ?
H17A C17 H17B 109.5 . . ?
H17A C17 H17C 109.5 . . ?
H17B C17 H17C 109.5 . . ?
C10 C18 H18 108.0 . . ?
C10 C18 C19 109.3(4) . . ?
C10 C18 C20 113.2(4) . . ?
C19 C18 H18 108.0 . . ?
C20 C18 H18 108.0 . . ?
C20 C18 C19 110.2(4) . . ?
C18 C19 H19A 109.5 . . ?
C18 C19 H19B 109.5 . . ?
C18 C19 H19C 109.5 . . ?
H19A C19 H19B 109.5 . . ?
H19A C19 H19C 109.5 . . ?
H19B C19 H19C 109.5 . . ?
C18 C20 H20A 109.5 . . ?
C18 C20 H20B 109.5 . . ?
C18 C20 H20C 109.5 . . ?
H20A C20 H20B 109.5 . . ?
H20A C20 H20C 109.5 . . ?
H20B C20 H20C 109.5 . . ?
N1 B1 C1 130.7(4) . . ?
N4 B1 N1 103.8(3) . . ?
N4 B1 C1 125.4(4) . . ?
C1 B2 H2 123.0 . . ?
C1 B2 B5 106.8(3) . . ?
C1 B2 B6 58.4(3) . . ?
C1 B2 B9 105.9(3) . . ?
C2 B2 C1 59.7(2) . . ?
C2 B2 H2 122.8 . . ?
C2 B2 B5 59.2(3) . . ?
C2 B2 B6 106.3(3) . . ?
C2 B2 B9 106.2(3) . . ?
B5 B2 H2 121.9 . . ?
B6 B2 H2 122.4 . . ?
B6 B2 B5 107.6(4) . . ?
B9 B2 H2 122.7 . . ?
B9 B2 B5 59.8(3) . . ?
B9 B2 B6 59.9(3) . . ?
C1 B3 H3 123.1 . . ?
C1 B3 B4 106.3(3) . . ?
C1 B3 B7 58.5(3) . . ?
C1 B3 B8 105.6(3) . . ?
C2 B3 C1 59.6(2) . . ?
C2 B3 H3 122.9 . . ?
C2 B3 B4 58.9(2) . . ?
C2 B3 B7 106.2(3) . . ?
C2 B3 B8 105.7(3) . . ?
B4 B3 H3 122.5 . . ?
B4 B3 B8 59.3(3) . . ?
B7 B3 H3 122.5 . . ?
B7 B3 B4 107.0(3) . . ?
B7 B3 B8 59.7(3) . . ?
B8 B3 H3 123.0 . . ?
C2 B4 B3 58.9(2) . . ?
C2 B4 H4 123.7 . . ?
C2 B4 B5 59.2(3) . . ?
C2 B4 B8 106.6(3) . . ?
C2 B4 B11 106.1(3) . . ?
B3 B4 H4 121.5 . . ?
B5 B4 B3 108.0(3) . . ?
B5 B4 H4 121.4 . . ?
B5 B4 B11 60.0(3) . . ?
B8 B4 B3 60.5(3) . . ?
B8 B4 H4 121.2 . . ?
B8 B4 B5 109.0(4) . . ?
B8 B4 B11 60.8(3) . . ?
B11 B4 B3 108.6(4) . . ?
B11 B4 H4 121.8 . . ?
C2 B5 B2 58.6(3) . . ?
C2 B5 B4 59.0(3) . . ?
C2 B5 H5 123.9 . . ?
C2 B5 B9 105.8(3) . . ?
C2 B5 B11 105.9(3) . . ?
B2 B5 H5 122.1 . . ?
B4 B5 B2 107.2(3) . . ?
B4 B5 H5 121.7 . . ?
B4 B5 B11 60.0(3) . . ?
B9 B5 B2 59.9(3) . . ?
B9 B5 B4 108.3(4) . . ?
B9 B5 H5 121.8 . . ?
B9 B5 B11 60.5(3) . . ?
B11 B5 B2 107.9(4) . . ?
B11 B5 H5 121.9 . . ?
C1 B6 B2 59.5(3) . . ?
C1 B6 H6 123.4 . . ?
C1 B6 B7 58.8(3) . . ?
C1 B6 B9 106.8(4) . . ?
C1 B6 B10 106.3(3) . . ?
B2 B6 H6 121.6 . . ?
B2 B6 B7 107.7(4) . . ?
B2 B6 B10 108.4(4) . . ?
B7 B6 H6 121.7 . . ?
B7 B6 B10 60.1(3) . . ?
B9 B6 B2 60.1(3) . . ?
B9 B6 H6 121.4 . . ?
B9 B6 B7 108.7(4) . . ?
B9 B6 B10 60.8(3) . . ?
B10 B6 H6 121.7 . . ?
C1 B7 B3 59.3(2) . . ?
C1 B7 B6 58.6(3) . . ?
C1 B7 H7 123.6 . . ?
C1 B7 B8 106.8(3) . . ?
C1 B7 B10 106.2(3) . . ?
B3 B7 B6 107.5(3) . . ?
B3 B7 H7 121.5 . . ?
B3 B7 B10 108.7(3) . . ?
B6 B7 H7 121.9 . . ?
B6 B7 B10 60.2(3) . . ?
B8 B7 B3 60.5(3) . . ?
B8 B7 B6 108.5(4) . . ?
B8 B7 H7 121.3 . . ?
B8 B7 B10 60.6(3) . . ?
B10 B7 H7 121.6 . . ?
B3 B8 H8 121.7 . . ?
B3 B8 B10 107.7(3) . . ?
B3 B8 B11 107.7(3) . . ?
B4 B8 B3 60.2(3) . . ?
B4 B8 B7 107.8(3) . . ?
B4 B8 H8 121.8 . . ?
B4 B8 B10 107.2(4) . . ?
B4 B8 B11 59.9(3) . . ?
B7 B8 B3 59.8(3) . . ?
B7 B8 H8 122.0 . . ?
B7 B8 B10 60.0(3) . . ?
B7 B8 B11 107.0(4) . . ?
B10 B8 H8 122.3 . . ?
B11 B8 H8 122.4 . . ?
B11 B8 B10 58.9(3) . . ?
B2 B9 H9 121.5 . . ?
B2 B9 B10 108.0(3) . . ?
B2 B9 B11 107.8(4) . . ?
B5 B9 B2 60.3(3) . . ?
B5 B9 H9 121.6 . . ?
B5 B9 B10 107.4(4) . . ?
B5 B9 B11 59.9(3) . . ?
B6 B9 B2 60.1(3) . . ?
B6 B9 B5 108.2(4) . . ?
B6 B9 H9 121.7 . . ?
B6 B9 B10 60.1(3) . . ?
B6 B9 B11 107.2(4) . . ?
B10 B9 H9 122.2 . . ?
B11 B9 H9 122.4 . . ?
B11 B9 B10 59.0(3) . . ?
B6 B10 B8 107.2(4) . . ?
B6 B10 B9 59.1(3) . . ?
B6 B10 H10 122.4 . . ?
B7 B10 B6 59.7(3) . . ?
B7 B10 B8 59.3(3) . . ?
B7 B10 B9 107.1(4) . . ?
B7 B10 H10 122.3 . . ?
B8 B10 B9 108.0(4) . . ?
B8 B10 H10 121.8 . . ?
B9 B10 H10 122.0 . . ?
B11 B10 B6 107.5(4) . . ?
B11 B10 B7 107.7(4) . . ?
B11 B10 B8 60.4(3) . . ?
B11 B10 B9 60.3(3) . . ?
B11 B10 H10 121.5 . . ?
B4 B11 B5 60.0(3) . . ?
B4 B11 B8 59.3(3) . . ?
B4 B11 B9 107.5(4) . . ?
B4 B11 H11A 122.3 . . ?
B5 B11 B8 107.8(3) . . ?
B5 B11 B9 59.5(3) . . ?
B5 B11 H11A 121.8 . . ?
B8 B11 H11A 121.6 . . ?
B9 B11 B8 108.6(4) . . ?
B9 B11 H11A 121.6 . . ?
B10 B11 B4 108.1(4) . . ?
B10 B11 B5 108.6(4) . . ?
B10 B11 B8 60.7(3) . . ?
B10 B11 B9 60.8(3) . . ?
B10 B11 H11A 120.9 . . ?
C23 Si3 C22 108.0(2) . . ?
C23 Si3 C24 110.0(3) . . ?
C23 Si3 C25 108.9(2) . . ?
C24 Si3 C22 107.4(2) . . ?
C25 Si3 C22 113.5(2) . . ?
C25 Si3 C24 109.1(3) . . ?
N5 Si4 C26 110.3(2) . . ?
N5 Si4 C27 107.3(2) . . ?
N5 Si4 C28 109.4(2) . . ?
C26 Si4 C28 112.6(3) . . ?
C27 Si4 C26 108.3(3) . . ?
C27 Si4 C28 108.8(3) . . ?
N6 N5 Si4 110.2(3) . . ?
N6 N5 B12 107.2(3) . . ?
B12 N5 Si4 142.2(3) . . ?
N7 N6 N5 110.8(3) . . ?
N6 N7 N8 109.7(4) . . ?
N7 N8 C29 114.3(3) . . ?
N7 N8 B12 109.1(4) . . ?
B12 N8 C29 135.5(4) . . ?
C22 C21 B13 60.1(3) . . ?
C22 C21 B14 60.1(3) . . ?
C22 C21 B15 109.7(3) . . ?
C22 C21 B16 109.8(3) . . ?
B12 C21 C22 124.1(3) . . ?
B12 C21 B13 120.1(4) . . ?
B12 C21 B14 119.5(4) . . ?
B12 C21 B15 117.7(3) . . ?
B12 C21 B16 117.7(4) . . ?
B13 C21 B16 62.2(3) . . ?
B14 C21 B13 111.4(3) . . ?
B14 C21 B15 62.5(3) . . ?
B14 C21 B16 113.0(3) . . ?
B15 C21 B13 112.4(3) . . ?
B15 C21 B16 61.9(3) . . ?
C21 C22 Si3 124.8(3) . . ?
C21 C22 B13 60.3(3) . . ?
C21 C22 B14 60.0(3) . . ?
B13 C22 Si3 120.1(3) . . ?
B14 C22 Si3 119.9(3) . . ?
B14 C22 B13 111.5(3) . . ?
B17 C22 Si3 117.3(3) . . ?
B17 C22 C21 109.3(3) . . ?
B17 C22 B13 61.7(3) . . ?
B17 C22 B14 112.9(3) . . ?
B17 C22 B18 62.2(3) . . ?
B18 C22 Si3 117.5(3) . . ?
B18 C22 C21 109.3(3) . . ?
B18 C22 B13 112.2(3) . . ?
B18 C22 B14 62.3(3) . . ?
Si3 C23 H23A 109.5 . . ?
Si3 C23 H23B 109.5 . . ?
Si3 C23 H23C 109.5 . . ?
H23A C23 H23B 109.5 . . ?
H23A C23 H23C 109.5 . . ?
H23B C23 H23C 109.5 . . ?
Si3 C24 H24A 109.5 . . ?
Si3 C24 H24B 109.5 . . ?
Si3 C24 H24C 109.5 . . ?
H24A C24 H24B 109.5 . . ?
H24A C24 H24C 109.5 . . ?
H24B C24 H24C 109.5 . . ?
Si3 C25 H25A 109.5 . . ?
Si3 C25 H25B 109.5 . . ?
Si3 C25 H25C 109.5 . . ?
H25A C25 H25B 109.5 . . ?
H25A C25 H25C 109.5 . . ?
H25B C25 H25C 109.5 . . ?
Si4 C26 H26A 109.5 . . ?
Si4 C26 H26B 109.5 . . ?
Si4 C26 H26C 109.5 . . ?
H26A C26 H26B 109.5 . . ?
H26A C26 H26C 109.5 . . ?
H26B C26 H26C 109.5 . . ?
Si4 C27 H27A 109.5 . . ?
Si4 C27 H27B 109.5 . . ?
Si4 C27 H27C 109.5 . . ?
H27A C27 H27B 109.5 . . ?
H27A C27 H27C 109.5 . . ?
H27B C27 H27C 109.5 . . ?
Si4 C28 H28A 109.5 . . ?
Si4 C28 H28B 109.5 . . ?
Si4 C28 H28C 109.5 . . ?
H28A C28 H28B 109.5 . . ?
H28A C28 H28C 109.5 . . ?
H28B C28 H28C 109.5 . . ?
C30 C29 N8 119.7(4) . . ?
C30 C29 C34 122.4(4) . . ?
C34 C29 N8 117.9(4) . . ?
C29 C30 C38 123.1(4) . . ?
C31 C30 C29 117.5(4) . . ?
C31 C30 C38 119.3(4) . . ?
C30 C31 H31 119.6 . . ?
C32 C31 C30 120.9(5) . . ?
C32 C31 H31 119.6 . . ?
C31 C32 H32 119.7 . . ?
C33 C32 C31 120.6(5) . . ?
C33 C32 H32 119.7 . . ?
C32 C33 H33 119.4 . . ?
C32 C33 C34 121.3(5) . . ?
C34 C33 H33 119.4 . . ?
C29 C34 C35 122.9(4) . . ?
C33 C34 C29 117.1(4) . . ?
C33 C34 C35 119.9(4) . . ?
C34 C35 H35 108.1 . . ?
C34 C35 C36 108.9(4) . . ?
C34 C35 C37 112.7(4) . . ?
C36 C35 H35 108.1 . . ?
C36 C35 C37 110.8(4) . . ?
C37 C35 H35 108.1 . . ?
C35 C36 H36A 109.5 . . ?
C35 C36 H36B 109.5 . . ?
C35 C36 H36C 109.5 . . ?
H36A C36 H36B 109.5 . . ?
H36A C36 H36C 109.5 . . ?
H36B C36 H36C 109.5 . . ?
C35 C37 H37A 109.5 . . ?
C35 C37 H37B 109.5 . . ?
C35 C37 H37C 109.5 . . ?
H37A C37 H37B 109.5 . . ?
H37A C37 H37C 109.5 . . ?
H37B C37 H37C 109.5 . . ?
C30 C38 H38 106.4 . . ?
C30 C38 C39 109.1(4) . . ?
C39 C38 H38 106.4 . . ?
C40 C38 C30 116.7(5) . . ?
C40 C38 H38 106.4 . . ?
C40 C38 C39 111.3(5) . . ?
C38 C39 H39A 109.5 . . ?
C38 C39 H39B 109.5 . . ?
C38 C39 H39C 109.5 . . ?
H39A C39 H39B 109.5 . . ?
H39A C39 H39C 109.5 . . ?
H39B C39 H39C 109.5 . . ?
C38 C40 H40A 109.5 . . ?
C38 C40 H40B 109.5 . . ?
C38 C40 H40C 109.5 . . ?
H40A C40 H40B 109.5 . . ?
H40A C40 H40C 109.5 . . ?
H40B C40 H40C 109.5 . . ?
N5 B12 C21 131.0(4) . . ?
N8 B12 N5 103.2(4) . . ?
N8 B12 C21 125.7(4) . . ?
C21 B13 H13A 123.0 . . ?
C21 B13 B16 58.9(3) . . ?
C21 B13 B17 106.5(4) . . ?
C21 B13 B20 105.9(3) . . ?
C22 B13 C21 59.6(3) . . ?
C22 B13 H13A 122.8 . . ?
C22 B13 B16 106.7(3) . . ?
C22 B13 B17 58.8(3) . . ?
C22 B13 B20 106.2(4) . . ?
B16 B13 H13A 122.1 . . ?
B17 B13 H13A 122.0 . . ?
B17 B13 B16 107.8(4) . . ?
B17 B13 B20 60.2(3) . . ?
B20 B13 H13A 122.6 . . ?
B20 B13 B16 59.6(3) . . ?
C21 B14 C22 59.9(3) . . ?
C21 B14 H14 122.9 . . ?
C21 B14 B15 58.8(3) . . ?
C21 B14 B18 106.5(4) . . ?
C21 B14 B19 105.2(4) . . ?
C22 B14 H14 122.8 . . ?
C22 B14 B15 106.6(4) . . ?
C22 B14 B18 58.7(3) . . ?
C22 B14 B19 105.5(3) . . ?
B15 B14 H14 122.4 . . ?
B18 B14 H14 122.4 . . ?
B18 B14 B15 107.0(4) . . ?
B18 B14 B19 59.5(3) . . ?
B19 B14 H14 123.4 . . ?
B19 B14 B15 59.2(3) . . ?
C21 B15 B14 58.7(3) . . ?
C21 B15 H15A 123.8 . . ?
C21 B15 B16 59.4(3) . . ?
C21 B15 B19 106.1(3) . . ?
C21 B15 B21 105.4(3) . . ?
B14 B15 H15A 121.9 . . ?
B14 B15 B21 107.3(4) . . ?
B16 B15 B14 107.9(3) . . ?
B16 B15 H15A 121.4 . . ?
B16 B15 B21 59.8(3) . . ?
B19 B15 B14 60.3(3) . . ?
B19 B15 H15A 121.8 . . ?
B19 B15 B16 108.3(4) . . ?
B19 B15 B21 59.7(3) . . ?
B21 B15 H15A 122.7 . . ?
C21 B16 B13 58.9(3) . . ?
C21 B16 B15 58.7(3) . . ?
C21 B16 H16 123.8 . . ?
C21 B16 B20 106.1(3) . . ?
C21 B16 B21 105.3(4) . . ?
B13 B16 H16 122.4 . . ?
B15 B16 B13 107.1(4) . . ?
B15 B16 H16 121.6 . . ?
B15 B16 B20 108.3(4) . . ?
B15 B16 B21 60.4(3) . . ?
B20 B16 B13 60.0(3) . . ?
B20 B16 H16 121.9 . . ?
B21 B16 B13 106.6(4) . . ?
B21 B16 H16 122.8 . . ?
B21 B16 B20 59.4(3) . . ?
C22 B17 B13 59.5(3) . . ?
C22 B17 H17 123.3 . . ?
C22 B17 B18 59.0(3) . . ?
C22 B17 B20 107.0(4) . . ?
C22 B17 B22 106.0(4) . . ?
B13 B17 H17 121.4 . . ?
B13 B17 B18 107.9(4) . . ?
B13 B17 B20 60.4(3) . . ?
B13 B17 B22 108.1(4) . . ?
B18 B17 H17 121.8 . . ?
B18 B17 B20 108.3(4) . . ?
B18 B17 B22 59.8(3) . . ?
B20 B17 H17 121.5 . . ?
B20 B17 B22 60.2(3) . . ?
B22 B17 H17 122.2 . . ?
C22 B18 B14 59.0(3) . . ?
C22 B18 B17 58.9(3) . . ?
C22 B18 H18A 123.6 . . ?
C22 B18 B19 106.3(3) . . ?
C22 B18 B22 106.4(4) . . ?
B14 B18 H18A 121.6 . . ?
B17 B18 B14 107.6(4) . . ?
B17 B18 H18A 121.7 . . ?
B17 B18 B22 60.3(3) . . ?
B19 B18 B14 60.4(3) . . ?
B19 B18 B17 108.3(4) . . ?
B19 B18 H18A 121.7 . . ?
B19 B18 B22 60.3(3) . . ?
B22 B18 B14 108.4(4) . . ?
B22 B18 H18A 121.6 . . ?
B14 B19 H19 121.3 . . ?
B15 B19 B14 60.5(3) . . ?
B15 B19 B18 108.6(3) . . ?
B15 B19 H19 121.0 . . ?
B15 B19 B21 60.8(3) . . ?
B15 B19 B22 108.0(4) . . ?
B18 B19 B14 60.2(3) . . ?
B18 B19 H19 121.8 . . ?
B18 B19 B22 60.0(3) . . ?
B21 B19 B14 108.3(3) . . ?
B21 B19 B18 106.9(4) . . ?
B21 B19 H19 122.3 . . ?
B21 B19 B22 58.5(3) . . ?
B22 B19 B14 108.1(4) . . ?
B22 B19 H19 122.2 . . ?
B13 B20 H20 121.9 . . ?
B13 B20 B22 107.2(4) . . ?
B16 B20 B13 60.4(3) . . ?
B16 B20 B17 107.8(4) . . ?
B16 B20 H20 121.4 . . ?
B16 B20 B22 107.2(4) . . ?
B17 B20 B13 59.4(3) . . ?
B17 B20 H20 122.2 . . ?
B17 B20 B22 60.0(3) . . ?
B21 B20 B13 107.6(4) . . ?
B21 B20 B16 60.3(3) . . ?
B21 B20 B17 106.6(4) . . ?
B21 B20 H20 122.5 . . ?
B21 B20 B22 58.4(3) . . ?
B22 B20 H20 122.6 . . ?
B15 B21 H21 121.9 . . ?
B16 B21 B15 59.8(3) . . ?
B16 B21 H21 121.5 . . ?
B19 B21 B15 59.5(3) . . ?
B19 B21 B16 108.1(4) . . ?
B19 B21 H21 121.3 . . ?
B20 B21 B15 108.6(4) . . ?
B20 B21 B16 60.3(3) . . ?
B20 B21 B19 109.9(4) . . ?
B20 B21 H21 120.5 . . ?
B22 B21 B15 109.0(4) . . ?
B22 B21 B16 109.7(4) . . ?
B22 B21 B19 61.1(3) . . ?
B22 B21 B20 61.6(3) . . ?
B22 B21 H21 120.1 . . ?
B17 B22 B20 59.8(3) . . ?
B17 B22 H22 122.2 . . ?
B18 B22 B17 59.8(3) . . ?
B18 B22 B19 59.7(3) . . ?
B18 B22 B20 108.0(4) . . ?
B18 B22 H22 121.8 . . ?
B19 B22 B17 107.4(4) . . ?
B19 B22 B20 108.2(4) . . ?
B19 B22 H22 121.8 . . ?
B20 B22 H22 121.6 . . ?
B21 B22 B17 107.7(4) . . ?
B21 B22 B18 108.2(4) . . ?
B21 B22 B19 60.5(3) . . ?
B21 B22 B20 60.0(3) . . ?
B21 B22 H22 121.5 . . ?

loop_
_geom_bond_atom_site_label_1
_geom_bond_atom_site_label_2
_geom_bond_distance
_geom_bond_site_symmetry_2
_geom_bond_publ_flag
Si1 C2 1.942(4) . ?
Si1 C3 1.862(5) . ?
Si1 C4 1.857(5) . ?
Si1 C5 1.854(5) . ?
Si2 N1 1.811(4) . ?
Si2 C6 1.863(5) . ?
Si2 C7 1.853(5) . ?
Si2 C8 1.859(5) . ?
N1 N2 1.409(5) . ?
N1 B1 1.433(6) . ?
N2 N3 1.271(5) . ?
N3 N4 1.391(5) . ?
N4 C9 1.448(5) . ?
N4 B1 1.417(6) . ?
C1 C2 1.713(5) . ?
C1 B1 1.594(6) . ?
C1 B2 1.726(6) . ?
C1 B3 1.724(6) . ?
C1 B6 1.707(6) . ?
C1 B7 1.710(6) . ?
C2 B2 1.717(7) . ?
C2 B3 1.722(6) . ?
C2 B4 1.723(6) . ?
C2 B5 1.727(7) . ?
C3 H3A 0.9800 . ?
C3 H3B 0.9800 . ?
C3 H3C 0.9800 . ?
C4 H4A 0.9800 . ?
C4 H4B 0.9800 . ?
C4 H4C 0.9800 . ?
C5 H5A 0.9800 . ?
C5 H5B 0.9800 . ?
C5 H5C 0.9800 . ?
C6 H6A 0.9800 . ?
C6 H6B 0.9800 . ?
C6 H6C 0.9800 . ?
C7 H7A 0.9800 . ?
C7 H7B 0.9800 . ?
C7 H7C 0.9800 . ?
C8 H8A 0.9800 . ?
C8 H8B 0.9800 . ?
C8 H8C 0.9800 . ?
C9 C10 1.403(6) . ?
C9 C14 1.408(6) . ?
C10 C11 1.406(6) . ?
C10 C18 1.520(6) . ?
C11 H11 0.9500 . ?
C11 C12 1.381(6) . ?
C12 H12 0.9500 . ?
C12 C13 1.381(6) . ?
C13 H13 0.9500 . ?
C13 C14 1.395(6) . ?
C14 C15 1.514(6) . ?
C15 H15 1.0000 . ?
C15 C16 1.540(6) . ?
C15 C17 1.512(6) . ?
C16 H16A 0.9800 . ?
C16 H16B 0.9800 . ?
C16 H16C 0.9800 . ?
C17 H17A 0.9800 . ?
C17 H17B 0.9800 . ?
C17 H17C 0.9800 . ?
C18 H18 1.0000 . ?
C18 C19 1.535(7) . ?
C18 C20 1.525(7) . ?
C19 H19A 0.9800 . ?
C19 H19B 0.9800 . ?
C19 H19C 0.9800 . ?
C20 H20A 0.9800 . ?
C20 H20B 0.9800 . ?
C20 H20C 0.9800 . ?
B2 H2 1.1200 . ?
B2 B5 1.778(7) . ?
B2 B6 1.769(7) . ?
B2 B9 1.769(7) . ?
B3 H3 1.1200 . ?
B3 B4 1.779(7) . ?
B3 B7 1.773(7) . ?
B3 B8 1.784(6) . ?
B4 H4 1.1200 . ?
B4 B5 1.774(7) . ?
B4 B8 1.763(7) . ?
B4 B11 1.775(7) . ?
B5 H5 1.1200 . ?
B5 B9 1.768(8) . ?
B5 B11 1.775(7) . ?
B6 H6 1.1200 . ?
B6 B7 1.777(7) . ?
B6 B9 1.766(7) . ?
B6 B10 1.784(7) . ?
B7 H7 1.1200 . ?
B7 B8 1.771(7) . ?
B7 B10 1.784(7) . ?
B8 H8 1.1200 . ?
B8 B10 1.794(7) . ?
B8 B11 1.790(7) . ?
B9 H9 1.1200 . ?
B9 B10 1.795(8) . ?
B9 B11 1.786(7) . ?
B10 H10 1.1200 . ?
B10 B11 1.762(8) . ?
B11 H11A 1.1200 . ?
Si3 C22 1.935(4) . ?
Si3 C23 1.846(5) . ?
Si3 C24 1.864(5) . ?
Si3 C25 1.858(5) . ?
Si4 N5 1.822(4) . ?
Si4 C26 1.860(5) . ?
Si4 C27 1.847(5) . ?
Si4 C28 1.872(6) . ?
N5 N6 1.407(5) . ?
N5 B12 1.434(6) . ?
N6 N7 1.276(5) . ?
N7 N8 1.386(5) . ?
N8 C29 1.448(5) . ?
N8 B12 1.427(6) . ?
C21 C22 1.721(5) . ?
C21 B12 1.582(7) . ?
C21 B13 1.734(6) . ?
C21 B14 1.721(6) . ?
C21 B15 1.723(6) . ?
C21 B16 1.736(7) . ?
C22 B13 1.731(7) . ?
C22 B14 1.723(6) . ?
C22 B17 1.718(7) . ?
C22 B18 1.719(6) . ?
C23 H23A 0.9800 . ?
C23 H23B 0.9800 . ?
C23 H23C 0.9800 . ?
C24 H24A 0.9800 . ?
C24 H24B 0.9800 . ?
C24 H24C 0.9800 . ?
C25 H25A 0.9800 . ?
C25 H25B 0.9800 . ?
C25 H25C 0.9800 . ?
C26 H26A 0.9800 . ?
C26 H26B 0.9800 . ?
C26 H26C 0.9800 . ?
C27 H27A 0.9800 . ?
C27 H27B 0.9800 . ?
C27 H27C 0.9800 . ?
C28 H28A 0.9800 . ?
C28 H28B 0.9800 . ?
C28 H28C 0.9800 . ?
C29 C30 1.402(6) . ?
C29 C34 1.413(6) . ?
C30 C31 1.399(7) . ?
C30 C38 1.515(6) . ?
C31 H31 0.9500 . ?
C31 C32 1.383(7) . ?
C32 H32 0.9500 . ?
C32 C33 1.380(7) . ?
C33 H33 0.9500 . ?
C33 C34 1.395(6) . ?
C34 C35 1.521(7) . ?
C35 H35 1.0000 . ?
C35 C36 1.535(7) . ?
C35 C37 1.543(7) . ?
C36 H36A 0.9800 . ?
C36 H36B 0.9800 . ?
C36 H36C 0.9800 . ?
C37 H37A 0.9800 . ?
C37 H37B 0.9800 . ?
C37 H37C 0.9800 . ?
C38 H38 1.0000 . ?
C38 C39 1.544(7) . ?
C38 C40 1.484(7) . ?
C39 H39A 0.9800 . ?
C39 H39B 0.9800 . ?
C39 H39C 0.9800 . ?
C40 H40A 0.9800 . ?
C40 H40B 0.9800 . ?
C40 H40C 0.9800 . ?
B13 H13A 1.1200 . ?
B13 B16 1.793(7) . ?
B13 B17 1.767(7) . ?
B13 B20 1.785(7) . ?
B14 H14 1.1200 . ?
B14 B15 1.788(7) . ?
B14 B18 1.781(7) . ?
B14 B19 1.785(7) . ?
B15 H15A 1.1200 . ?
B15 B16 1.778(7) . ?
B15 B19 1.764(7) . ?
B15 B21 1.788(7) . ?
B16 H16 1.1200 . ?
B16 B20 1.779(7) . ?
B16 B21 1.778(7) . ?
B17 H17 1.1200 . ?
B17 B18 1.774(7) . ?
B17 B20 1.782(7) . ?
B17 B22 1.784(7) . ?
B18 H18A 1.1200 . ?
B18 B19 1.769(7) . ?
B18 B22 1.775(7) . ?
B19 H19 1.1200 . ?
B19 B21 1.769(7) . ?
B19 B22 1.779(7) . ?
B20 H20 1.1200 . ?
B20 B21 1.761(7) . ?
B20 B22 1.788(8) . ?
B21 H21 1.1200 . ?
B21 B22 1.732(7) . ?
B22 H22 1.1200 . ?

loop_
_geom_torsion_atom_site_label_1
_geom_torsion_atom_site_label_2
_geom_torsion_atom_site_label_3
_geom_torsion_atom_site_label_4
_geom_torsion
_geom_torsion_site_symmetry_1
_geom_torsion_site_symmetry_2
_geom_torsion_site_symmetry_3
_geom_torsion_site_symmetry_4
_geom_torsion_publ_flag
Si1 C2 B2 C1 -115.6(3) . . . . ?
Si1 C2 B2 B5 106.8(3) . . . . ?
Si1 C2 B2 B6 -152.1(3) . . . . ?
Si1 C2 B2 B9 145.2(3) . . . . ?
Si1 C2 B3 C1 115.9(3) . . . . ?
Si1 C2 B3 B4 -106.9(3) . . . . ?
Si1 C2 B3 B7 152.7(3) . . . . ?
Si1 C2 B3 B8 -144.9(3) . . . . ?
Si1 C2 B4 B3 110.7(3) . . . . ?
Si1 C2 B4 B5 -108.0(3) . . . . ?
Si1 C2 B4 B8 149.4(3) . . . . ?
Si1 C2 B4 B11 -147.0(3) . . . . ?
Si1 C2 B5 B2 -111.8(3) . . . . ?
Si1 C2 B5 B4 107.7(3) . . . . ?
Si1 C2 B5 B9 -150.2(3) . . . . ?
Si1 C2 B5 B11 146.6(3) . . . . ?
Si2 N1 N2 N3 174.9(3) . . . . ?
Si2 N1 B1 N4 -172.2(4) . . . . ?
Si2 N1 B1 C1 3.3(8) . . . . ?
N1 N2 N3 N4 0.0(4) . . . . ?
N2 N1 B1 N4 0.6(4) . . . . ?
N2 N1 B1 C1 176.0(4) . . . . ?
N2 N3 N4 C9 -171.1(3) . . . . ?
N2 N3 N4 B1 0.4(4) . . . . ?
N3 N4 C9 C10 81.9(4) . . . . ?
N3 N4 C9 C14 -97.7(4) . . . . ?
N3 N4 B1 N1 -0.6(4) . . . . ?
N3 N4 B1 C1 -176.4(4) . . . . ?
N4 C9 C10 C11 177.7(4) . . . . ?
N4 C9 C10 C18 -2.7(6) . . . . ?
N4 C9 C14 C13 -176.5(4) . . . . ?
N4 C9 C14 C15 6.3(6) . . . . ?
C1 C2 B2 B5 -137.6(3) . . . . ?
C1 C2 B2 B6 -36.5(3) . . . . ?
C1 C2 B2 B9 -99.2(4) . . . . ?
C1 C2 B3 B4 137.2(3) . . . . ?
C1 C2 B3 B7 36.8(3) . . . . ?
C1 C2 B3 B8 99.2(3) . . . . ?
C1 C2 B4 B3 -38.7(3) . . . . ?
C1 C2 B4 B5 102.6(4) . . . . ?
C1 C2 B4 B8 0.0(4) . . . . ?
C1 C2 B4 B11 63.6(4) . . . . ?
C1 C2 B5 B2 38.5(3) . . . . ?
C1 C2 B5 B4 -102.0(3) . . . . ?
C1 C2 B5 B9 0.2(4) . . . . ?
C1 C2 B5 B11 -63.1(4) . . . . ?
C1 B2 B5 C2 -37.4(3) . . . . ?
C1 B2 B5 B4 -2.7(5) . . . . ?
C1 B2 B5 B9 98.9(4) . . . . ?
C1 B2 B5 B11 60.6(4) . . . . ?
C1 B2 B6 B7 -34.9(3) . . . . ?
C1 B2 B6 B9 -136.6(4) . . . . ?
C1 B2 B6 B10 -98.5(4) . . . . ?
C1 B2 B9 B5 -100.5(4) . . . . ?
C1 B2 B9 B6 37.5(3) . . . . ?
C1 B2 B9 B10 -0.3(5) . . . . ?
C1 B2 B9 B11 -62.5(4) . . . . ?
C1 B3 B4 C2 37.7(3) . . . . ?
C1 B3 B4 B5 3.4(4) . . . . ?
C1 B3 B4 B8 -98.8(4) . . . . ?
C1 B3 B4 B11 -60.2(4) . . . . ?
C1 B3 B7 B6 34.5(3) . . . . ?
C1 B3 B7 B8 136.3(4) . . . . ?
C1 B3 B7 B10 98.2(4) . . . . ?
C1 B3 B8 B4 100.0(3) . . . . ?
C1 B3 B8 B7 -37.7(3) . . . . ?
C1 B3 B8 B10 -0.1(4) . . . . ?
C1 B3 B8 B11 62.1(4) . . . . ?
C1 B6 B7 B3 -34.8(3) . . . . ?
C1 B6 B7 B8 -98.8(4) . . . . ?
C1 B6 B7 B10 -136.7(4) . . . . ?
C1 B6 B9 B2 -38.2(3) . . . . ?
C1 B6 B9 B5 -0.4(5) . . . . ?
C1 B6 B9 B10 99.6(4) . . . . ?
C1 B6 B9 B11 62.8(4) . . . . ?
C1 B6 B10 B7 37.7(3) . . . . ?
C1 B6 B10 B8 0.6(5) . . . . ?
C1 B6 B10 B9 -100.5(4) . . . . ?
C1 B6 B10 B11 -63.0(4) . . . . ?
C1 B7 B8 B3 38.3(3) . . . . ?
C1 B7 B8 B4 0.5(5) . . . . ?
C1 B7 B8 B10 -99.5(4) . . . . ?
C1 B7 B8 B11 -62.6(4) . . . . ?
C1 B7 B10 B6 -37.5(3) . . . . ?
C1 B7 B10 B8 100.5(4) . . . . ?
C1 B7 B10 B9 -0.7(5) . . . . ?
C1 B7 B10 B11 62.7(4) . . . . ?
C2 C1 B1 N1 79.7(6) . . . . ?
C2 C1 B1 N4 -105.7(5) . . . . ?
C2 C1 B2 B5 37.2(3) . . . . ?
C2 C1 B2 B6 137.9(3) . . . . ?
C2 C1 B2 B9 99.8(4) . . . . ?
C2 C1 B3 B4 -37.4(3) . . . . ?
C2 C1 B3 B7 -137.6(3) . . . . ?
C2 C1 B3 B8 -99.3(3) . . . . ?
C2 C1 B6 B2 -37.9(3) . . . . ?
C2 C1 B6 B7 102.5(3) . . . . ?
C2 C1 B6 B9 0.5(4) . . . . ?
C2 C1 B6 B10 64.2(4) . . . . ?
C2 C1 B7 B3 38.4(3) . . . . ?
C2 C1 B7 B6 -102.3(4) . . . . ?
C2 C1 B7 B8 -0.5(4) . . . . ?
C2 C1 B7 B10 -64.1(4) . . . . ?
C2 B2 B5 B4 34.8(3) . . . . ?
C2 B2 B5 B9 136.3(4) . . . . ?
C2 B2 B5 B11 98.0(4) . . . . ?
C2 B2 B6 C1 37.1(3) . . . . ?
C2 B2 B6 B7 2.2(4) . . . . ?
C2 B2 B6 B9 -99.6(4) . . . . ?
C2 B2 B6 B10 -61.4(4) . . . . ?
C2 B2 B9 B5 -38.2(3) . . . . ?
C2 B2 B9 B6 99.8(4) . . . . ?
C2 B2 B9 B10 62.1(4) . . . . ?
C2 B2 B9 B11 -0.2(5) . . . . ?
C2 B3 B4 B5 -34.3(3) . . . . ?
C2 B3 B4 B8 -136.5(4) . . . . ?
C2 B3 B4 B11 -97.9(4) . . . . ?
C2 B3 B7 C1 -37.3(3) . . . . ?
C2 B3 B7 B6 -2.8(4) . . . . ?
C2 B3 B7 B8 99.0(3) . . . . ?
C2 B3 B7 B10 60.9(4) . . . . ?
C2 B3 B8 B4 37.8(3) . . . . ?
C2 B3 B8 B7 -99.9(4) . . . . ?
C2 B3 B8 B10 -62.2(4) . . . . ?
C2 B3 B8 B11 -0.1(4) . . . . ?
C2 B4 B5 B2 -34.6(3) . . . . ?
C2 B4 B5 B9 -97.8(4) . . . . ?
C2 B4 B5 B11 -135.7(4) . . . . ?
C2 B4 B8 B3 -38.0(3) . . . . ?
C2 B4 B8 B7 -0.3(4) . . . . ?
C2 B4 B8 B10 63.0(4) . . . . ?
C2 B4 B8 B11 99.5(4) . . . . ?
C2 B4 B11 B5 38.6(3) . . . . ?
C2 B4 B11 B8 -100.3(4) . . . . ?
C2 B4 B11 B9 1.3(5) . . . . ?
C2 B4 B11 B10 -62.8(4) . . . . ?
C2 B5 B9 B2 37.8(3) . . . . ?
C2 B5 B9 B6 0.2(5) . . . . ?
C2 B5 B9 B10 -63.3(4) . . . . ?
C2 B5 B9 B11 -99.6(4) . . . . ?
C2 B5 B11 B4 -38.4(3) . . . . ?
C2 B5 B11 B8 -2.0(5) . . . . ?
C2 B5 B11 B9 99.5(4) . . . . ?
C2 B5 B11 B10 62.2(4) . . . . ?
C6 Si2 N1 N2 117.6(3) . . . . ?
C6 Si2 N1 B1 -69.9(5) . . . . ?
C7 Si2 N1 N2 -118.2(3) . . . . ?
C7 Si2 N1 B1 54.4(5) . . . . ?
C8 Si2 N1 N2 1.5(3) . . . . ?
C8 Si2 N1 B1 174.0(5) . . . . ?
C9 N4 B1 N1 168.1(4) . . . . ?
C9 N4 B1 C1 -7.7(7) . . . . ?
C9 C10 C11 C12 -0.6(6) . . . . ?
C9 C10 C18 C19 -97.5(5) . . . . ?
C9 C10 C18 C20 139.3(4) . . . . ?
C9 C14 C15 C16 83.0(5) . . . . ?
C9 C14 C15 C17 -152.8(4) . . . . ?
C10 C9 C14 C13 3.9(6) . . . . ?
C10 C9 C14 C15 -173.3(4) . . . . ?
C10 C11 C12 C13 2.5(7) . . . . ?
C11 C10 C18 C19 82.1(5) . . . . ?
C11 C10 C18 C20 -41.1(6) . . . . ?
C11 C12 C13 C14 -1.2(7) . . . . ?
C12 C13 C14 C9 -1.9(6) . . . . ?
C12 C13 C14 C15 175.3(4) . . . . ?
C13 C14 C15 C16 -94.1(5) . . . . ?
C13 C14 C15 C17 30.1(6) . . . . ?
C14 C9 C10 C11 -2.7(6) . . . . ?
C14 C9 C10 C18 176.9(4) . . . . ?
C18 C10 C11 C12 179.7(4) . . . . ?
B1 N1 N2 N3 -0.4(4) . . . . ?
B1 N4 C9 C10 -86.4(6) . . . . ?
B1 N4 C9 C14 94.0(6) . . . . ?
B1 C1 C2 Si1 0.5(5) . . . . ?
B1 C1 C2 B2 -107.7(4) . . . . ?
B1 C1 C2 B3 107.3(4) . . . . ?
B1 C1 C2 B4 146.9(4) . . . . ?
B1 C1 C2 B5 -147.0(4) . . . . ?
B1 C1 B2 C2 115.7(4) . . . . ?
B1 C1 B2 B5 152.9(4) . . . . ?
B1 C1 B2 B6 -106.4(4) . . . . ?
B1 C1 B2 B9 -144.5(4) . . . . ?
B1 C1 B3 C2 -115.9(4) . . . . ?
B1 C1 B3 B4 -153.3(3) . . . . ?
B1 C1 B3 B7 106.5(4) . . . . ?
B1 C1 B3 B8 144.8(4) . . . . ?
B1 C1 B6 B2 111.7(4) . . . . ?
B1 C1 B6 B7 -107.9(4) . . . . ?
B1 C1 B6 B9 150.2(4) . . . . ?
B1 C1 B6 B10 -146.1(4) . . . . ?
B1 C1 B7 B3 -111.4(4) . . . . ?
B1 C1 B7 B6 108.0(4) . . . . ?
B1 C1 B7 B8 -150.2(4) . . . . ?
B1 C1 B7 B10 146.2(4) . . . . ?
B2 C1 C2 Si1 108.2(4) . . . . ?
B2 C1 C2 B3 -145.0(3) . . . . ?
B2 C1 C2 B4 -105.4(4) . . . . ?
B2 C1 C2 B5 -39.3(3) . . . . ?
B2 C1 B1 N1 7.1(6) . . . . ?
B2 C1 B1 N4 -178.3(4) . . . . ?
B2 C1 B3 C2 32.2(3) . . . . ?
B2 C1 B3 B4 -5.2(4) . . . . ?
B2 C1 B3 B7 -105.4(4) . . . . ?
B2 C1 B3 B8 -67.2(4) . . . . ?
B2 C1 B6 B7 140.4(3) . . . . ?
B2 C1 B6 B9 38.4(3) . . . . ?
B2 C1 B6 B10 102.1(4) . . . . ?
B2 C1 B7 B3 103.0(4) . . . . ?
B2 C1 B7 B6 -37.7(3) . . . . ?
B2 C1 B7 B8 64.1(4) . . . . ?
B2 C1 B7 B10 0.6(5) . . . . ?
B2 C2 B3 C1 -32.5(3) . . . . ?
B2 C2 B3 B4 104.6(4) . . . . ?
B2 C2 B3 B7 4.3(4) . . . . ?
B2 C2 B3 B8 66.7(4) . . . . ?
B2 C2 B4 B3 -103.9(4) . . . . ?
B2 C2 B4 B5 37.5(4) . . . . ?
B2 C2 B4 B8 -65.2(4) . . . . ?
B2 C2 B4 B11 -1.5(4) . . . . ?
B2 C2 B5 B4 -140.5(4) . . . . ?
B2 C2 B5 B9 -38.4(3) . . . . ?
B2 C2 B5 B11 -101.6(4) . . . . ?
B2 B5 B9 B6 -37.7(3) . . . . ?
B2 B5 B9 B10 -101.1(4) . . . . ?
B2 B5 B9 B11 -137.4(4) . . . . ?
B2 B5 B11 B4 -100.0(4) . . . . ?
B2 B5 B11 B8 -63.6(5) . . . . ?
B2 B5 B11 B9 38.0(3) . . . . ?
B2 B5 B11 B10 0.6(5) . . . . ?
B2 B6 B7 C1 35.2(3) . . . . ?
B2 B6 B7 B3 0.4(4) . . . . ?
B2 B6 B7 B8 -63.6(4) . . . . ?
B2 B6 B7 B10 -101.5(4) . . . . ?
B2 B6 B9 B5 37.8(3) . . . . ?
B2 B6 B9 B10 137.8(4) . . . . ?
B2 B6 B9 B11 101.0(4) . . . . ?
B2 B6 B10 B7 100.3(4) . . . . ?
B2 B6 B10 B8 63.3(4) . . . . ?
B2 B6 B10 B9 -37.8(4) . . . . ?
B2 B6 B10 B11 -0.4(5) . . . . ?
B2 B9 B10 B6 37.7(3) . . . . ?
B2 B9 B10 B7 0.6(5) . . . . ?
B2 B9 B10 B8 -61.9(4) . . . . ?
B2 B9 B10 B11 -100.4(4) . . . . ?
B2 B9 B11 B4 -0.7(5) . . . . ?
B2 B9 B11 B5 -38.2(3) . . . . ?
B2 B9 B11 B8 62.0(5) . . . . ?
B2 B9 B11 B10 100.7(4) . . . . ?
B3 C1 C2 Si1 -106.8(4) . . . . ?
B3 C1 C2 B2 145.0(3) . . . . ?
B3 C1 C2 B4 39.6(3) . . . . ?
B3 C1 C2 B5 105.7(4) . . . . ?
B3 C1 B1 N1 152.4(4) . . . . ?
B3 C1 B1 N4 -33.0(6) . . . . ?
B3 C1 B2 C2 -32.2(3) . . . . ?
B3 C1 B2 B5 5.0(5) . . . . ?
B3 C1 B2 B6 105.7(4) . . . . ?
B3 C1 B2 B9 67.5(4) . . . . ?
B3 C1 B6 B2 -102.9(4) . . . . ?
B3 C1 B6 B7 37.5(3) . . . . ?
B3 C1 B6 B9 -64.4(4) . . . . ?
B3 C1 B6 B10 -0.7(4) . . . . ?
B3 C1 B7 B6 -140.7(3) . . . . ?
B3 C1 B7 B8 -38.9(3) . . . . ?
B3 C1 B7 B10 -102.4(4) . . . . ?
B3 C2 B2 C1 32.4(3) . . . . ?
B3 C2 B2 B5 -105.2(4) . . . . ?
B3 C2 B2 B6 -4.1(4) . . . . ?
B3 C2 B2 B9 -66.7(4) . . . . ?
B3 C2 B4 B5 141.4(4) . . . . ?
B3 C2 B4 B8 38.7(3) . . . . ?
B3 C2 B4 B11 102.4(4) . . . . ?
B3 C2 B5 B2 103.7(4) . . . . ?
B3 C2 B5 B4 -36.9(3) . . . . ?
B3 C2 B5 B9 65.3(4) . . . . ?
B3 C2 B5 B11 2.1(5) . . . . ?
B3 B4 B5 C2 34.2(3) . . . . ?
B3 B4 B5 B2 -0.4(5) . . . . ?
B3 B4 B5 B9 -63.6(4) . . . . ?
B3 B4 B5 B11 -101.5(4) . . . . ?
B3 B4 B8 B7 37.7(3) . . . . ?
B3 B4 B8 B10 100.9(4) . . . . ?
B3 B4 B8 B11 137.4(4) . . . . ?
B3 B4 B11 B5 100.5(4) . . . . ?
B3 B4 B11 B8 -38.4(3) . . . . ?
B3 B4 B11 B9 63.2(4) . . . . ?
B3 B4 B11 B10 -0.9(5) . . . . ?
B3 B7 B8 B4 -37.8(3) . . . . ?
B3 B7 B8 B10 -137.8(4) . . . . ?
B3 B7 B8 B11 -100.9(4) . . . . ?
B3 B7 B10 B6 -100.0(4) . . . . ?
B3 B7 B10 B8 38.1(3) . . . . ?
B3 B7 B10 B9 -63.1(4) . . . . ?
B3 B7 B10 B11 0.3(5) . . . . ?
B3 B8 B10 B6 -0.3(5) . . . . ?
B3 B8 B10 B7 -37.5(3) . . . . ?
B3 B8 B10 B9 62.0(4) . . . . ?
B3 B8 B10 B11 100.4(4) . . . . ?
B3 B8 B11 B4 38.0(3) . . . . ?
B3 B8 B11 B5 1.3(5) . . . . ?
B3 B8 B11 B9 -61.6(5) . . . . ?
B3 B8 B11 B10 -100.4(4) . . . . ?
B4 C2 B2 C1 100.3(3) . . . . ?
B4 C2 B2 B5 -37.4(3) . . . . ?
B4 C2 B2 B6 63.7(4) . . . . ?
B4 C2 B2 B9 1.1(4) . . . . ?
B4 C2 B3 C1 -137.2(3) . . . . ?
B4 C2 B3 B7 -100.3(4) . . . . ?
B4 C2 B3 B8 -38.0(3) . . . . ?
B4 C2 B5 B2 140.5(4) . . . . ?
B4 C2 B5 B9 102.1(4) . . . . ?
B4 C2 B5 B11 38.9(3) . . . . ?
B4 B3 B7 C1 -99.1(3) . . . . ?
B4 B3 B7 B6 -64.5(4) . . . . ?
B4 B3 B7 B8 37.2(3) . . . . ?
B4 B3 B7 B10 -0.9(4) . . . . ?
B4 B3 B8 B7 -137.7(4) . . . . ?
B4 B3 B8 B10 -100.1(4) . . . . ?
B4 B3 B8 B11 -37.9(3) . . . . ?
B4 B5 B9 B2 99.7(4) . . . . ?
B4 B5 B9 B6 62.1(4) . . . . ?
B4 B5 B9 B10 -1.4(4) . . . . ?
B4 B5 B9 B11 -37.7(3) . . . . ?
B4 B5 B11 B8 36.4(3) . . . . ?
B4 B5 B11 B9 137.9(4) . . . . ?
B4 B5 B11 B10 100.6(4) . . . . ?
B4 B8 B10 B6 -63.8(4) . . . . ?
B4 B8 B10 B7 -101.0(4) . . . . ?
B4 B8 B10 B9 -1.4(4) . . . . ?
B4 B8 B10 B11 36.9(3) . . . . ?
B4 B8 B11 B5 -36.7(3) . . . . ?
B4 B8 B11 B9 -99.7(4) . . . . ?
B4 B8 B11 B10 -138.4(4) . . . . ?
B5 C2 B2 C1 137.6(3) . . . . ?
B5 C2 B2 B6 101.1(4) . . . . ?
B5 C2 B2 B9 38.4(3) . . . . ?
B5 C2 B3 C1 -100.4(4) . . . . ?
B5 C2 B3 B4 36.7(3) . . . . ?
B5 C2 B3 B7 -63.6(4) . . . . ?
B5 C2 B3 B8 -1.3(4) . . . . ?
B5 C2 B4 B3 -141.4(4) . . . . ?
B5 C2 B4 B8 -102.6(4) . . . . ?
B5 C2 B4 B11 -39.0(3) . . . . ?
B5 B2 B6 C1 99.2(4) . . . . ?
B5 B2 B6 B7 64.3(4) . . . . ?
B5 B2 B6 B9 -37.4(3) . . . . ?
B5 B2 B6 B10 0.7(5) . . . . ?
B5 B2 B9 B6 138.0(4) . . . . ?
B5 B2 B9 B10 100.2(4) . . . . ?
B5 B2 B9 B11 38.0(3) . . . . ?
B5 B4 B8 B3 -100.4(4) . . . . ?
B5 B4 B8 B7 -62.7(4) . . . . ?
B5 B4 B8 B10 0.6(4) . . . . ?
B5 B4 B8 B11 37.0(3) . . . . ?
B5 B4 B11 B8 -138.9(4) . . . . ?
B5 B4 B11 B9 -37.3(3) . . . . ?
B5 B4 B11 B10 -101.4(4) . . . . ?
B5 B9 B10 B6 101.4(4) . . . . ?
B5 B9 B10 B7 64.3(4) . . . . ?
B5 B9 B10 B8 1.8(4) . . . . ?
B5 B9 B10 B11 -36.7(3) . . . . ?
B5 B9 B11 B4 37.4(3) . . . . ?
B5 B9 B11 B8 100.1(4) . . . . ?
B5 B9 B11 B10 138.8(4) . . . . ?
B6 C1 C2 Si1 147.1(3) . . . . ?
B6 C1 C2 B2 38.9(3) . . . . ?
B6 C1 C2 B3 -106.2(3) . . . . ?
B6 C1 C2 B4 -66.6(4) . . . . ?
B6 C1 C2 B5 -0.4(4) . . . . ?
B6 C1 B1 N1 -64.7(6) . . . . ?
B6 C1 B1 N4 110.0(5) . . . . ?
B6 C1 B2 C2 -137.9(3) . . . . ?
B6 C1 B2 B5 -100.7(4) . . . . ?
B6 C1 B2 B9 -38.1(3) . . . . ?
B6 C1 B3 C2 99.8(4) . . . . ?
B6 C1 B3 B4 62.5(4) . . . . ?
B6 C1 B3 B7 -37.7(3) . . . . ?
B6 C1 B3 B8 0.5(4) . . . . ?
B6 C1 B7 B3 140.7(3) . . . . ?
B6 C1 B7 B8 101.8(4) . . . . ?
B6 C1 B7 B10 38.3(3) . . . . ?
B6 B2 B5 C2 -98.9(4) . . . . ?
B6 B2 B5 B4 -64.1(5) . . . . ?
B6 B2 B5 B9 37.4(3) . . . . ?
B6 B2 B5 B11 -0.8(5) . . . . ?
B6 B2 B9 B5 -138.0(4) . . . . ?
B6 B2 B9 B10 -37.7(3) . . . . ?
B6 B2 B9 B11 -100.0(4) . . . . ?
B6 B7 B8 B3 100.1(4) . . . . ?
B6 B7 B8 B4 62.3(4) . . . . ?
B6 B7 B8 B10 -37.7(3) . . . . ?
B6 B7 B8 B11 -0.8(4) . . . . ?
B6 B7 B10 B8 138.0(4) . . . . ?
B6 B7 B10 B9 36.8(3) . . . . ?
B6 B7 B10 B11 100.3(4) . . . . ?
B6 B9 B10 B7 -37.1(3) . . . . ?
B6 B9 B10 B8 -99.6(4) . . . . ?
B6 B9 B10 B11 -138.1(4) . . . . ?
B6 B9 B11 B4 -64.0(5) . . . . ?
B6 B9 B11 B5 -101.5(4) . . . . ?
B6 B9 B11 B8 -1.3(5) . . . . ?
B6 B9 B11 B10 37.3(4) . . . . ?
B6 B10 B11 B4 63.3(4) . . . . ?
B6 B10 B11 B5 -0.2(5) . . . . ?
B6 B10 B11 B8 100.2(4) . . . . ?
B6 B10 B11 B9 -37.0(3) . . . . ?
B7 C1 C2 Si1 -146.0(3) . . . . ?
B7 C1 C2 B2 105.8(4) . . . . ?
B7 C1 C2 B3 -39.3(3) . . . . ?
B7 C1 C2 B4 0.4(4) . . . . ?
B7 C1 C2 B5 66.5(4) . . . . ?
B7 C1 B1 N1 -135.9(4) . . . . ?
B7 C1 B1 N4 38.7(6) . . . . ?
B7 C1 B2 C2 -100.0(3) . . . . ?
B7 C1 B2 B5 -62.8(4) . . . . ?
B7 C1 B2 B6 37.9(3) . . . . ?
B7 C1 B2 B9 -0.2(5) . . . . ?
B7 C1 B3 C2 137.6(3) . . . . ?
B7 C1 B3 B4 100.2(4) . . . . ?
B7 C1 B3 B8 38.3(3) . . . . ?
B7 C1 B6 B2 -140.4(3) . . . . ?
B7 C1 B6 B9 -102.0(4) . . . . ?
B7 C1 B6 B10 -38.3(3) . . . . ?
B7 B3 B4 C2 99.0(3) . . . . ?
B7 B3 B4 B5 64.7(4) . . . . ?
B7 B3 B4 B8 -37.4(3) . . . . ?
B7 B3 B4 B11 1.1(4) . . . . ?
B7 B3 B8 B4 137.7(4) . . . . ?
B7 B3 B8 B10 37.6(3) . . . . ?
B7 B3 B8 B11 99.8(4) . . . . ?
B7 B6 B9 B2 -100.2(4) . . . . ?
B7 B6 B9 B5 -62.4(4) . . . . ?
B7 B6 B9 B10 37.6(3) . . . . ?
B7 B6 B9 B11 0.8(5) . . . . ?
B7 B6 B10 B8 -37.0(3) . . . . ?
B7 B6 B10 B9 -138.1(4) . . . . ?
B7 B6 B10 B11 -100.7(4) . . . . ?
B7 B8 B10 B6 37.2(3) . . . . ?
B7 B8 B10 B9 99.5(4) . . . . ?
B7 B8 B10 B11 137.9(4) . . . . ?
B7 B8 B11 B4 101.0(4) . . . . ?
B7 B8 B11 B5 64.3(4) . . . . ?
B7 B8 B11 B9 1.3(5) . . . . ?
B7 B8 B11 B10 -37.4(3) . . . . ?
B7 B10 B11 B4 0.4(5) . . . . ?
B7 B10 B11 B5 -63.1(4) . . . . ?
B7 B10 B11 B8 37.2(3) . . . . ?
B7 B10 B11 B9 -99.9(4) . . . . ?
B8 B3 B4 C2 136.5(4) . . . . ?
B8 B3 B4 B5 102.1(4) . . . . ?
B8 B3 B4 B11 38.6(3) . . . . ?
B8 B3 B7 C1 -136.3(4) . . . . ?
B8 B3 B7 B6 -101.8(4) . . . . ?
B8 B3 B7 B10 -38.1(3) . . . . ?
B8 B4 B5 C2 98.4(4) . . . . ?
B8 B4 B5 B2 63.7(4) . . . . ?
B8 B4 B5 B9 0.5(5) . . . . ?
B8 B4 B5 B11 -37.4(3) . . . . ?
B8 B4 B11 B5 138.9(4) . . . . ?
B8 B4 B11 B9 101.6(4) . . . . ?
B8 B4 B11 B10 37.5(3) . . . . ?
B8 B7 B10 B6 -138.0(4) . . . . ?
B8 B7 B10 B9 -101.2(4) . . . . ?
B8 B7 B10 B11 -37.7(3) . . . . ?
B8 B10 B11 B4 -36.9(3) . . . . ?
B8 B10 B11 B5 -100.4(4) . . . . ?
B8 B10 B11 B9 -137.2(4) . . . . ?
B9 B2 B5 C2 -136.3(4) . . . . ?
B9 B2 B5 B4 -101.5(4) . . . . ?
B9 B2 B5 B11 -38.3(3) . . . . ?
B9 B2 B6 C1 136.6(4) . . . . ?
B9 B2 B6 B7 101.7(4) . . . . ?
B9 B2 B6 B10 38.1(3) . . . . ?
B9 B5 B11 B4 -137.9(4) . . . . ?
B9 B5 B11 B8 -101.5(4) . . . . ?
B9 B5 B11 B10 -37.3(3) . . . . ?
B9 B6 B7 C1 98.8(4) . . . . ?
B9 B6 B7 B3 63.9(4) . . . . ?
B9 B6 B7 B8 0.0(5) . . . . ?
B9 B6 B7 B10 -37.9(4) . . . . ?
B9 B6 B10 B7 138.1(4) . . . . ?
B9 B6 B10 B8 101.1(4) . . . . ?
B9 B6 B10 B11 37.5(4) . . . . ?
B9 B10 B11 B4 100.3(4) . . . . ?
B9 B10 B11 B5 36.8(3) . . . . ?
B9 B10 B11 B8 137.2(4) . . . . ?
B10 B6 B7 C1 136.7(4) . . . . ?
B10 B6 B7 B3 101.9(4) . . . . ?
B10 B6 B7 B8 37.9(3) . . . . ?
B10 B6 B9 B2 -137.8(4) . . . . ?
B10 B6 B9 B5 -100.0(4) . . . . ?
B10 B6 B9 B11 -36.8(4) . . . . ?
B10 B7 B8 B3 137.8(4) . . . . ?
B10 B7 B8 B4 100.0(4) . . . . ?
B10 B7 B8 B11 36.9(3) . . . . ?
B10 B8 B11 B4 138.4(4) . . . . ?
B10 B8 B11 B5 101.7(4) . . . . ?
B10 B8 B11 B9 38.7(4) . . . . ?
B10 B9 B11 B4 -101.4(4) . . . . ?
B10 B9 B11 B5 -138.8(4) . . . . ?
B10 B9 B11 B8 -38.7(3) . . . . ?
B11 B4 B5 C2 135.7(4) . . . . ?
B11 B4 B5 B2 101.1(4) . . . . ?
B11 B4 B5 B9 37.9(3) . . . . ?
B11 B4 B8 B3 -137.4(4) . . . . ?
B11 B4 B8 B7 -99.7(4) . . . . ?
B11 B4 B8 B10 -36.5(3) . . . . ?
B11 B5 B9 B2 137.4(4) . . . . ?
B11 B5 B9 B6 99.7(4) . . . . ?
B11 B5 B9 B10 36.3(3) . . . . ?
B11 B8 B10 B6 -100.7(4) . . . . ?
B11 B8 B10 B7 -137.9(4) . . . . ?
B11 B8 B10 B9 -38.4(3) . . . . ?
B11 B9 B10 B6 138.1(4) . . . . ?
B11 B9 B10 B7 101.0(4) . . . . ?
B11 B9 B10 B8 38.4(3) . . . . ?
Si3 C22 B13 C21 115.4(3) . . . . ?
Si3 C22 B13 B16 152.1(3) . . . . ?
Si3 C22 B13 B17 -106.9(3) . . . . ?
Si3 C22 B13 B20 -145.5(3) . . . . ?
Si3 C22 B14 C21 -115.3(3) . . . . ?
Si3 C22 B14 B15 -152.4(3) . . . . ?
Si3 C22 B14 B18 107.4(3) . . . . ?
Si3 C22 B14 B19 145.8(3) . . . . ?
Si3 C22 B17 B13 111.3(3) . . . . ?
Si3 C22 B17 B18 -108.3(3) . . . . ?
Si3 C22 B17 B20 150.2(3) . . . . ?
Si3 C22 B17 B22 -146.8(3) . . . . ?
Si3 C22 B18 B14 -111.2(4) . . . . ?
Si3 C22 B18 B17 108.1(3) . . . . ?
Si3 C22 B18 B19 -150.1(3) . . . . ?
Si3 C22 B18 B22 146.8(3) . . . . ?
Si4 N5 N6 N7 -174.0(3) . . . . ?
Si4 N5 B12 N8 170.9(4) . . . . ?
Si4 N5 B12 C21 -5.4(8) . . . . ?
N5 N6 N7 N8 -0.1(5) . . . . ?
N6 N5 B12 N8 -1.9(4) . . . . ?
N6 N5 B12 C21 -178.1(4) . . . . ?
N6 N7 N8 C29 168.4(4) . . . . ?
N6 N7 N8 B12 -1.2(5) . . . . ?
N7 N8 C29 C30 97.7(5) . . . . ?
N7 N8 C29 C34 -81.2(5) . . . . ?
N7 N8 B12 N5 1.9(5) . . . . ?
N7 N8 B12 C21 178.4(4) . . . . ?
N8 C29 C30 C31 175.8(4) . . . . ?
N8 C29 C30 C38 -7.5(6) . . . . ?
N8 C29 C34 C33 -177.4(4) . . . . ?
N8 C29 C34 C35 4.9(6) . . . . ?
C21 C22 B13 B16 36.7(3) . . . . ?
C21 C22 B13 B17 137.8(3) . . . . ?
C21 C22 B13 B20 99.2(4) . . . . ?
C21 C22 B14 B15 -37.1(3) . . . . ?
C21 C22 B14 B18 -137.2(4) . . . . ?
C21 C22 B14 B19 -98.9(4) . . . . ?
C21 C22 B17 B13 -38.2(3) . . . . ?
C21 C22 B17 B18 102.1(3) . . . . ?
C21 C22 B17 B20 0.6(4) . . . . ?
C21 C22 B17 B22 63.7(4) . . . . ?
C21 C22 B18 B14 38.5(3) . . . . ?
C21 C22 B18 B17 -102.2(4) . . . . ?
C21 C22 B18 B19 -0.4(4) . . . . ?
C21 C22 B18 B22 -63.5(4) . . . . ?
C21 B13 B16 B15 34.8(3) . . . . ?
C21 B13 B16 B20 136.4(4) . . . . ?
C21 B13 B16 B21 98.2(4) . . . . ?
C21 B13 B17 C22 37.2(3) . . . . ?
C21 B13 B17 B18 2.1(5) . . . . ?
C21 B13 B17 B20 -99.2(4) . . . . ?
C21 B13 B17 B22 -61.1(4) . . . . ?
C21 B13 B20 B16 -37.9(3) . . . . ?
C21 B13 B20 B17 100.2(4) . . . . ?
C21 B13 B20 B21 1.0(5) . . . . ?
C21 B13 B20 B22 62.5(4) . . . . ?
C21 B14 B15 B16 -34.7(3) . . . . ?
C21 B14 B15 B19 -136.0(4) . . . . ?
C21 B14 B15 B21 -97.8(4) . . . . ?
C21 B14 B18 C22 -37.8(3) . . . . ?
C21 B14 B18 B17 -3.2(4) . . . . ?
C21 B14 B18 B19 98.3(4) . . . . ?
C21 B14 B18 B22 60.6(4) . . . . ?
C21 B14 B19 B15 38.0(3) . . . . ?
C21 B14 B19 B18 -100.4(4) . . . . ?
C21 B14 B19 B21 -1.0(4) . . . . ?
C21 B14 B19 B22 -62.9(4) . . . . ?
C21 B15 B16 B13 -34.8(3) . . . . ?
C21 B15 B16 B20 -98.1(4) . . . . ?
C21 B15 B16 B21 -134.5(4) . . . . ?
C21 B15 B19 B14 -38.1(3) . . . . ?
C21 B15 B19 B18 -0.7(5) . . . . ?
C21 B15 B19 B21 98.7(4) . . . . ?
C21 B15 B19 B22 62.9(4) . . . . ?
C21 B15 B21 B16 39.6(3) . . . . ?
C21 B15 B21 B19 -99.9(4) . . . . ?
C21 B15 B21 B20 2.7(5) . . . . ?
C21 B15 B21 B22 -62.7(4) . . . . ?
C21 B16 B20 B13 37.9(3) . . . . ?
C21 B16 B20 B17 0.8(5) . . . . ?
C21 B16 B20 B21 -98.5(4) . . . . ?
C21 B16 B20 B22 -62.4(4) . . . . ?
C21 B16 B21 B15 -39.2(3) . . . . ?
C21 B16 B21 B19 -3.1(5) . . . . ?
C21 B16 B21 B20 99.9(4) . . . . ?
C21 B16 B21 B22 61.8(4) . . . . ?
C22 C21 B12 N5 -80.5(6) . . . . ?
C22 C21 B12 N8 104.0(5) . . . . ?
C22 C21 B13 B16 -138.0(4) . . . . ?
C22 C21 B13 B17 -36.8(3) . . . . ?
C22 C21 B13 B20 -99.8(4) . . . . ?
C22 C21 B14 B15 137.5(4) . . . . ?
C22 C21 B14 B18 37.2(3) . . . . ?
C22 C21 B14 B19 99.3(4) . . . . ?
C22 C21 B15 B14 -38.5(3) . . . . ?
C22 C21 B15 B16 102.5(4) . . . . ?
C22 C21 B15 B19 0.4(5) . . . . ?
C22 C21 B15 B21 62.7(4) . . . . ?
C22 C21 B16 B13 38.0(3) . . . . ?
C22 C21 B16 B15 -102.3(3) . . . . ?
C22 C21 B16 B20 -0.4(4) . . . . ?
C22 C21 B16 B21 -62.3(4) . . . . ?
C22 B13 B16 C21 -37.0(3) . . . . ?
C22 B13 B16 B15 -2.2(5) . . . . ?
C22 B13 B16 B20 99.4(4) . . . . ?
C22 B13 B16 B21 61.2(4) . . . . ?
C22 B13 B17 B18 -35.0(3) . . . . ?
C22 B13 B17 B20 -136.3(4) . . . . ?
C22 B13 B17 B22 -98.3(4) . . . . ?
C22 B13 B20 B16 -100.2(4) . . . . ?
C22 B13 B20 B17 38.0(3) . . . . ?
C22 B13 B20 B21 -61.3(4) . . . . ?
C22 B13 B20 B22 0.3(4) . . . . ?
C22 B14 B15 C21 37.6(3) . . . . ?
C22 B14 B15 B16 2.9(4) . . . . ?
C22 B14 B15 B19 -98.4(4) . . . . ?
C22 B14 B15 B21 -60.2(4) . . . . ?
C22 B14 B18 B17 34.6(3) . . . . ?
C22 B14 B18 B19 136.1(4) . . . . ?
C22 B14 B18 B22 98.4(4) . . . . ?
C22 B14 B19 B15 100.4(4) . . . . ?
C22 B14 B19 B18 -38.0(3) . . . . ?
C22 B14 B19 B21 61.4(4) . . . . ?
C22 B14 B19 B22 -0.5(5) . . . . ?
C22 B17 B18 B14 -34.6(3) . . . . ?
C22 B17 B18 B19 -98.4(4) . . . . ?
C22 B17 B18 B22 -136.3(4) . . . . ?
C22 B17 B20 B13 -38.5(3) . . . . ?
C22 B17 B20 B16 -0.9(5) . . . . ?
C22 B17 B20 B21 62.5(4) . . . . ?
C22 B17 B20 B22 99.1(4) . . . . ?
C22 B17 B22 B18 38.0(3) . . . . ?
C22 B17 B22 B19 0.7(5) . . . . ?
C22 B17 B22 B20 -100.7(4) . . . . ?
C22 B17 B22 B21 -63.1(4) . . . . ?
C22 B18 B19 B14 38.3(3) . . . . ?
C22 B18 B19 B15 0.7(5) . . . . ?
C22 B18 B19 B21 -63.5(4) . . . . ?
C22 B18 B19 B22 -99.8(4) . . . . ?
C22 B18 B22 B17 -38.1(3) . . . . ?
C22 B18 B22 B19 99.8(4) . . . . ?
C22 B18 B22 B20 -1.2(4) . . . . ?
C22 B18 B22 B21 62.3(4) . . . . ?
C26 Si4 N5 N6 -109.7(3) . . . . ?
C26 Si4 N5 B12 77.7(5) . . . . ?
C27 Si4 N5 N6 8.0(4) . . . . ?
C27 Si4 N5 B12 -164.6(5) . . . . ?
C28 Si4 N5 N6 125.9(3) . . . . ?
C28 Si4 N5 B12 -46.7(6) . . . . ?
C29 N8 B12 N5 -164.5(4) . . . . ?
C29 N8 B12 C21 12.0(8) . . . . ?
C29 C30 C31 C32 2.3(7) . . . . ?
C29 C30 C38 C39 -84.4(6) . . . . ?
C29 C30 C38 C40 148.5(5) . . . . ?
C29 C34 C35 C36 103.1(5) . . . . ?
C29 C34 C35 C37 -133.6(4) . . . . ?
C30 C29 C34 C33 3.7(6) . . . . ?
C30 C29 C34 C35 -174.0(4) . . . . ?
C30 C31 C32 C33 2.1(7) . . . . ?
C31 C30 C38 C39 92.3(5) . . . . ?
C31 C30 C38 C40 -34.9(7) . . . . ?
C31 C32 C33 C34 -3.8(7) . . . . ?
C32 C33 C34 C29 0.9(7) . . . . ?
C32 C33 C34 C35 178.7(4) . . . . ?
C33 C34 C35 C36 -74.5(5) . . . . ?
C33 C34 C35 C37 48.7(6) . . . . ?
C34 C29 C30 C31 -5.3(6) . . . . ?
C34 C29 C30 C38 171.4(4) . . . . ?
C38 C30 C31 C32 -174.5(4) . . . . ?
B12 N5 N6 N7 1.3(5) . . . . ?
B12 N8 C29 C30 -96.4(6) . . . . ?
B12 N8 C29 C34 84.7(6) . . . . ?
B12 C21 C22 Si3 0.1(6) . . . . ?
B12 C21 C22 B13 108.0(5) . . . . ?
B12 C21 C22 B14 -107.3(5) . . . . ?
B12 C21 C22 B17 146.8(4) . . . . ?
B12 C21 C22 B18 -146.9(4) . . . . ?
B12 C21 B13 C22 -114.4(4) . . . . ?
B12 C21 B13 B16 107.5(4) . . . . ?
B12 C21 B13 B17 -151.3(4) . . . . ?
B12 C21 B13 B20 145.8(4) . . . . ?
B12 C21 B14 C22 114.6(4) . . . . ?
B12 C21 B14 B15 -107.9(4) . . . . ?
B12 C21 B14 B18 151.9(4) . . . . ?
B12 C21 B14 B19 -146.1(4) . . . . ?
B12 C21 B15 B14 110.8(4) . . . . ?
B12 C21 B15 B16 -108.3(4) . . . . ?
B12 C21 B15 B19 149.6(4) . . . . ?
B12 C21 B15 B21 -148.1(4) . . . . ?
B12 C21 B16 B13 -111.3(4) . . . . ?
B12 C21 B16 B15 108.3(4) . . . . ?
B12 C21 B16 B20 -149.8(4) . . . . ?
B12 C21 B16 B21 148.3(4) . . . . ?
B13 C21 C22 Si3 -107.9(4) . . . . ?
B13 C21 C22 B14 144.7(4) . . . . ?
B13 C21 C22 B17 38.8(3) . . . . ?
B13 C21 C22 B18 105.1(4) . . . . ?
B13 C21 B12 N5 -8.1(7) . . . . ?
B13 C21 B12 N8 176.4(4) . . . . ?
B13 C21 B14 C22 -32.5(3) . . . . ?
B13 C21 B14 B15 104.9(4) . . . . ?
B13 C21 B14 B18 4.7(4) . . . . ?
B13 C21 B14 B19 66.8(4) . . . . ?
B13 C21 B15 B14 -103.3(4) . . . . ?
B13 C21 B15 B16 37.6(3) . . . . ?
B13 C21 B15 B19 -64.4(4) . . . . ?
B13 C21 B15 B21 -2.2(5) . . . . ?
B13 C21 B16 B15 -140.4(4) . . . . ?
B13 C21 B16 B20 -38.5(3) . . . . ?
B13 C21 B16 B21 -100.4(4) . . . . ?
B13 C22 B14 C21 32.6(3) . . . . ?
B13 C22 B14 B15 -4.5(5) . . . . ?
B13 C22 B14 B18 -104.6(4) . . . . ?
B13 C22 B14 B19 -66.3(4) . . . . ?
B13 C22 B17 B18 140.4(4) . . . . ?
B13 C22 B17 B20 38.9(3) . . . . ?
B13 C22 B17 B22 101.9(4) . . . . ?
B13 C22 B18 B14 103.4(4) . . . . ?
B13 C22 B18 B17 -37.3(3) . . . . ?
B13 C22 B18 B19 64.5(4) . . . . ?
B13 C22 B18 B22 1.4(4) . . . . ?
B13 B16 B20 B17 -37.1(3) . . . . ?
B13 B16 B20 B21 -136.4(4) . . . . ?
B13 B16 B20 B22 -100.3(4) . . . . ?
B13 B16 B21 B15 -100.6(4) . . . . ?
B13 B16 B21 B19 -64.6(4) . . . . ?
B13 B16 B21 B20 38.5(3) . . . . ?
B13 B16 B21 B22 0.4(5) . . . . ?
B13 B17 B18 C22 35.3(3) . . . . ?
B13 B17 B18 B14 0.6(5) . . . . ?
B13 B17 B18 B19 -63.1(4) . . . . ?
B13 B17 B18 B22 -101.0(4) . . . . ?
B13 B17 B20 B16 37.6(3) . . . . ?
B13 B17 B20 B21 101.0(4) . . . . ?
B13 B17 B20 B22 137.6(4) . . . . ?
B13 B17 B22 B18 100.6(4) . . . . ?
B13 B17 B22 B19 63.2(5) . . . . ?
B13 B17 B22 B20 -38.1(3) . . . . ?
B13 B17 B22 B21 -0.6(5) . . . . ?
B13 B20 B21 B15 -2.3(5) . . . . ?
B13 B20 B21 B16 -38.9(3) . . . . ?
B13 B20 B21 B19 61.1(5) . . . . ?
B13 B20 B21 B22 99.7(4) . . . . ?
B13 B20 B22 B17 37.4(3) . . . . ?
B13 B20 B22 B18 0.6(5) . . . . ?
B13 B20 B22 B19 -62.6(4) . . . . ?
B13 B20 B22 B21 -100.5(4) . . . . ?
B14 C21 C22 Si3 107.4(4) . . . . ?
B14 C21 C22 B13 -144.7(4) . . . . ?
B14 C21 C22 B17 -105.9(4) . . . . ?
B14 C21 C22 B18 -39.6(3) . . . . ?
B14 C21 B12 N5 -152.5(4) . . . . ?
B14 C21 B12 N8 32.0(6) . . . . ?
B14 C21 B13 C22 32.5(3) . . . . ?
B14 C21 B13 B16 -105.5(4) . . . . ?
B14 C21 B13 B17 -4.3(5) . . . . ?
B14 C21 B13 B20 -67.3(4) . . . . ?
B14 C21 B15 B16 140.9(4) . . . . ?
B14 C21 B15 B19 38.9(3) . . . . ?
B14 C21 B15 B21 101.2(4) . . . . ?
B14 C21 B16 B13 103.0(4) . . . . ?
B14 C21 B16 B15 -37.4(3) . . . . ?
B14 C21 B16 B20 64.5(4) . . . . ?
B14 C21 B16 B21 2.6(5) . . . . ?
B14 C22 B13 C21 -32.5(3) . . . . ?
B14 C22 B13 B16 4.2(5) . . . . ?
B14 C22 B13 B17 105.3(4) . . . . ?
B14 C22 B13 B20 66.7(4) . . . . ?
B14 C22 B17 B13 -102.9(4) . . . . ?
B14 C22 B17 B18 37.5(3) . . . . ?
B14 C22 B17 B20 -64.1(4) . . . . ?
B14 C22 B17 B22 -1.0(5) . . . . ?
B14 C22 B18 B17 -140.8(4) . . . . ?
B14 C22 B18 B19 -38.9(3) . . . . ?
B14 C22 B18 B22 -102.0(4) . . . . ?
B14 B15 B16 C21 34.4(3) . . . . ?
B14 B15 B16 B13 -0.4(5) . . . . ?
B14 B15 B16 B20 -63.7(4) . . . . ?
B14 B15 B16 B21 -100.0(4) . . . . ?
B14 B15 B19 B18 37.5(3) . . . . ?
B14 B15 B19 B21 136.8(4) . . . . ?
B14 B15 B19 B22 101.1(4) . . . . ?
B14 B15 B21 B16 101.0(4) . . . . ?
B14 B15 B21 B19 -38.5(3) . . . . ?
B14 B15 B21 B20 64.1(4) . . . . ?
B14 B15 B21 B22 -1.3(5) . . . . ?
B14 B18 B19 B15 -37.6(4) . . . . ?
B14 B18 B19 B21 -101.8(4) . . . . ?
B14 B18 B19 B22 -138.1(4) . . . . ?
B14 B18 B22 B17 -100.1(4) . . . . ?
B14 B18 B22 B19 37.7(3) . . . . ?
B14 B18 B22 B20 -63.3(4) . . . . ?
B14 B18 B22 B21 0.2(5) . . . . ?
B14 B19 B21 B15 38.8(3) . . . . ?
B14 B19 B21 B16 2.6(5) . . . . ?
B14 B19 B21 B20 -61.6(4) . . . . ?
B14 B19 B21 B22 -100.4(4) . . . . ?
B14 B19 B22 B17 -0.1(5) . . . . ?
B14 B19 B22 B18 -37.6(3) . . . . ?
B14 B19 B22 B20 63.1(4) . . . . ?
B14 B19 B22 B21 100.8(4) . . . . ?
B15 C21 C22 Si3 147.0(3) . . . . ?
B15 C21 C22 B13 -105.1(4) . . . . ?
B15 C21 C22 B14 39.6(3) . . . . ?
B15 C21 C22 B17 -66.3(4) . . . . ?
B15 C21 C22 B18 0.0(5) . . . . ?
B15 C21 B12 N5 135.1(5) . . . . ?
B15 C21 B12 N8 -40.4(6) . . . . ?
B15 C21 B13 C22 100.6(4) . . . . ?
B15 C21 B13 B16 -37.5(3) . . . . ?
B15 C21 B13 B17 63.7(4) . . . . ?
B15 C21 B13 B20 0.8(5) . . . . ?
B15 C21 B14 C22 -137.5(4) . . . . ?
B15 C21 B14 B18 -100.2(4) . . . . ?
B15 C21 B14 B19 -38.2(3) . . . . ?
B15 C21 B16 B13 140.4(4) . . . . ?
B15 C21 B16 B20 101.9(4) . . . . ?
B15 C21 B16 B21 40.0(3) . . . . ?
B15 B14 B18 C22 -99.4(4) . . . . ?
B15 B14 B18 B17 -64.8(4) . . . . ?
B15 B14 B18 B19 36.6(3) . . . . ?
B15 B14 B18 B22 -1.0(5) . . . . ?
B15 B14 B19 B18 -138.4(4) . . . . ?
B15 B14 B19 B21 -39.0(3) . . . . ?
B15 B14 B19 B22 -100.8(4) . . . . ?
B15 B16 B20 B13 99.7(4) . . . . ?
B15 B16 B20 B17 62.5(4) . . . . ?
B15 B16 B20 B21 -36.8(3) . . . . ?
B15 B16 B20 B22 -0.7(5) . . . . ?
B15 B16 B21 B19 36.1(3) . . . . ?
B15 B16 B21 B20 139.1(4) . . . . ?
B15 B16 B21 B22 101.0(4) . . . . ?
B15 B19 B21 B16 -36.2(3) . . . . ?
B15 B19 B21 B20 -100.4(4) . . . . ?
B15 B19 B21 B22 -139.3(4) . . . . ?
B15 B19 B22 B17 -64.1(5) . . . . ?
B15 B19 B22 B18 -101.5(4) . . . . ?
B15 B19 B22 B20 -0.9(5) . . . . ?
B15 B19 B22 B21 36.8(3) . . . . ?
B15 B21 B22 B17 63.9(4) . . . . ?
B15 B21 B22 B18 0.7(5) . . . . ?
B15 B21 B22 B19 -36.5(3) . . . . ?
B15 B21 B22 B20 101.4(4) . . . . ?
B16 C21 C22 Si3 -146.8(3) . . . . ?
B16 C21 C22 B13 -38.9(3) . . . . ?
B16 C21 C22 B14 105.8(4) . . . . ?
B16 C21 C22 B17 -0.1(4) . . . . ?
B16 C21 C22 B18 66.2(4) . . . . ?
B16 C21 B12 N5 64.1(6) . . . . ?
B16 C21 B12 N8 -111.4(5) . . . . ?
B16 C21 B13 C22 138.0(4) . . . . ?
B16 C21 B13 B17 101.2(4) . . . . ?
B16 C21 B13 B20 38.2(3) . . . . ?
B16 C21 B14 C22 -100.3(4) . . . . ?
B16 C21 B14 B15 37.1(3) . . . . ?
B16 C21 B14 B18 -63.1(4) . . . . ?
B16 C21 B14 B19 -1.0(4) . . . . ?
B16 C21 B15 B14 -140.9(4) . . . . ?
B16 C21 B15 B19 -102.1(4) . . . . ?
B16 C21 B15 B21 -39.8(3) . . . . ?
B16 B13 B17 C22 99.1(4) . . . . ?
B16 B13 B17 B18 64.1(4) . . . . ?
B16 B13 B17 B20 -37.2(3) . . . . ?
B16 B13 B17 B22 0.8(5) . . . . ?
B16 B13 B20 B17 138.1(4) . . . . ?
B16 B13 B20 B21 38.9(3) . . . . ?
B16 B13 B20 B22 100.4(4) . . . . ?
B16 B15 B19 B14 -100.6(4) . . . . ?
B16 B15 B19 B18 -63.1(4) . . . . ?
B16 B15 B19 B21 36.3(3) . . . . ?
B16 B15 B19 B22 0.5(5) . . . . ?
B16 B15 B21 B19 -139.5(4) . . . . ?
B16 B15 B21 B20 -36.9(3) . . . . ?
B16 B15 B21 B22 -102.3(4) . . . . ?
B16 B20 B21 B15 36.6(3) . . . . ?
B16 B20 B21 B19 100.0(4) . . . . ?
B16 B20 B21 B22 138.6(4) . . . . ?
B16 B20 B22 B17 101.0(4) . . . . ?
B16 B20 B22 B18 64.1(4) . . . . ?
B16 B20 B22 B19 1.0(5) . . . . ?
B16 B20 B22 B21 -36.9(3) . . . . ?
B16 B21 B22 B17 0.1(5) . . . . ?
B16 B21 B22 B18 -63.1(5) . . . . ?
B16 B21 B22 B19 -100.3(4) . . . . ?
B16 B21 B22 B20 37.6(4) . . . . ?
B17 C22 B13 C21 -137.8(3) . . . . ?
B17 C22 B13 B16 -101.0(4) . . . . ?
B17 C22 B13 B20 -38.6(3) . . . . ?
B17 C22 B14 C21 99.8(4) . . . . ?
B17 C22 B14 B15 62.7(4) . . . . ?
B17 C22 B14 B18 -37.4(4) . . . . ?
B17 C22 B14 B19 0.9(5) . . . . ?
B17 C22 B18 B14 140.8(4) . . . . ?
B17 C22 B18 B19 101.8(4) . . . . ?
B17 C22 B18 B22 38.8(3) . . . . ?
B17 B13 B16 C21 -98.9(4) . . . . ?
B17 B13 B16 B15 -64.1(4) . . . . ?
B17 B13 B16 B20 37.5(4) . . . . ?
B17 B13 B16 B21 -0.7(5) . . . . ?
B17 B13 B20 B16 -138.1(4) . . . . ?
B17 B13 B20 B21 -99.2(4) . . . . ?
B17 B13 B20 B22 -37.7(3) . . . . ?
B17 B18 B19 B14 100.2(4) . . . . ?
B17 B18 B19 B15 62.6(4) . . . . ?
B17 B18 B19 B21 -1.6(4) . . . . ?
B17 B18 B19 B22 -37.9(3) . . . . ?
B17 B18 B22 B19 137.9(4) . . . . ?
B17 B18 B22 B20 36.9(3) . . . . ?
B17 B18 B22 B21 100.4(4) . . . . ?
B17 B20 B21 B15 -64.7(5) . . . . ?
B17 B20 B21 B16 -101.4(4) . . . . ?
B17 B20 B21 B19 -1.4(5) . . . . ?
B17 B20 B21 B22 37.3(3) . . . . ?
B17 B20 B22 B18 -36.9(3) . . . . ?
B17 B20 B22 B19 -100.0(4) . . . . ?
B17 B20 B22 B21 -137.9(4) . . . . ?
B18 C22 B13 C21 -100.3(3) . . . . ?
B18 C22 B13 B16 -63.5(4) . . . . ?
B18 C22 B13 B17 37.5(3) . . . . ?
B18 C22 B13 B20 -1.1(4) . . . . ?
B18 C22 B14 C21 137.2(4) . . . . ?
B18 C22 B14 B15 100.1(4) . . . . ?
B18 C22 B14 B19 38.3(3) . . . . ?
B18 C22 B17 B13 -140.4(4) . . . . ?
B18 C22 B17 B20 -101.5(4) . . . . ?
B18 C22 B17 B22 -38.5(3) . . . . ?
B18 B14 B15 C21 99.3(4) . . . . ?
B18 B14 B15 B16 64.5(4) . . . . ?
B18 B14 B15 B19 -36.8(3) . . . . ?
B18 B14 B15 B21 1.4(4) . . . . ?
B18 B14 B19 B15 138.4(4) . . . . ?
B18 B14 B19 B21 99.4(4) . . . . ?
B18 B14 B19 B22 37.5(3) . . . . ?
B18 B17 B20 B13 -100.6(4) . . . . ?
B18 B17 B20 B16 -63.1(4) . . . . ?
B18 B17 B20 B21 0.4(5) . . . . ?
B18 B17 B20 B22 36.9(3) . . . . ?
B18 B17 B22 B19 -37.4(3) . . . . ?
B18 B17 B22 B20 -138.7(4) . . . . ?
B18 B17 B22 B21 -101.2(4) . . . . ?
B18 B19 B21 B15 102.3(4) . . . . ?
B18 B19 B21 B16 66.0(4) . . . . ?
B18 B19 B21 B20 1.8(5) . . . . ?
B18 B19 B21 B22 -37.0(3) . . . . ?
B18 B19 B22 B17 37.4(3) . . . . ?
B18 B19 B22 B20 100.6(4) . . . . ?
B18 B19 B22 B21 138.3(4) . . . . ?
B19 B14 B15 C21 136.0(4) . . . . ?
B19 B14 B15 B16 101.3(4) . . . . ?
B19 B14 B15 B21 38.2(3) . . . . ?
B19 B14 B18 C22 -136.1(4) . . . . ?
B19 B14 B18 B17 -101.5(4) . . . . ?
B19 B14 B18 B22 -37.7(3) . . . . ?
B19 B15 B16 C21 98.3(4) . . . . ?
B19 B15 B16 B13 63.4(4) . . . . ?
B19 B15 B16 B20 0.1(5) . . . . ?
B19 B15 B16 B21 -36.2(3) . . . . ?
B19 B15 B21 B16 139.5(4) . . . . ?
B19 B15 B21 B20 102.6(4) . . . . ?
B19 B15 B21 B22 37.2(3) . . . . ?
B19 B18 B22 B17 -137.9(4) . . . . ?
B19 B18 B22 B20 -101.0(4) . . . . ?
B19 B18 B22 B21 -37.5(3) . . . . ?
B19 B21 B22 B17 100.4(4) . . . . ?
B19 B21 B22 B18 37.2(3) . . . . ?
B19 B21 B22 B20 137.9(4) . . . . ?
B20 B13 B16 C21 -136.4(4) . . . . ?
B20 B13 B16 B15 -101.6(4) . . . . ?
B20 B13 B16 B21 -38.2(3) . . . . ?
B20 B13 B17 C22 136.3(4) . . . . ?
B20 B13 B17 B18 101.3(4) . . . . ?
B20 B13 B17 B22 38.0(3) . . . . ?
B20 B16 B21 B15 -139.1(4) . . . . ?
B20 B16 B21 B19 -103.1(4) . . . . ?
B20 B16 B21 B22 -38.1(4) . . . . ?
B20 B17 B18 C22 99.2(4) . . . . ?
B20 B17 B18 B14 64.5(4) . . . . ?
B20 B17 B18 B19 0.8(5) . . . . ?
B20 B17 B18 B22 -37.1(3) . . . . ?
B20 B17 B22 B18 138.7(4) . . . . ?
B20 B17 B22 B19 101.3(4) . . . . ?
B20 B17 B22 B21 37.6(3) . . . . ?
B20 B21 B22 B17 -37.5(4) . . . . ?
B20 B21 B22 B18 -100.7(4) . . . . ?
B20 B21 B22 B19 -137.9(4) . . . . ?
B21 B15 B16 C21 134.5(4) . . . . ?
B21 B15 B16 B13 99.7(4) . . . . ?
B21 B15 B16 B20 36.3(3) . . . . ?
B21 B15 B19 B14 -136.8(4) . . . . ?
B21 B15 B19 B18 -99.4(4) . . . . ?
B21 B15 B19 B22 -35.8(3) . . . . ?
B21 B16 B20 B13 136.4(4) . . . . ?
B21 B16 B20 B17 99.3(4) . . . . ?
B21 B16 B20 B22 36.1(3) . . . . ?
B21 B19 B22 B17 -100.9(4) . . . . ?
B21 B19 B22 B18 -138.3(4) . . . . ?
B21 B19 B22 B20 -37.7(3) . . . . ?
B21 B20 B22 B17 137.9(4) . . . . ?
B21 B20 B22 B18 101.1(4) . . . . ?
B21 B20 B22 B19 37.9(3) . . . . ?
B22 B17 B18 C22 136.3(4) . . . . ?
B22 B17 B18 B14 101.6(4) . . . . ?
B22 B17 B18 B19 37.9(3) . . . . ?
B22 B17 B20 B13 -137.6(4) . . . . ?
B22 B17 B20 B16 -100.0(4) . . . . ?
B22 B17 B20 B21 -36.6(3) . . . . ?
B22 B18 B19 B14 138.1(4) . . . . ?
B22 B18 B19 B15 100.5(4) . . . . ?
B22 B18 B19 B21 36.3(3) . . . . ?
B22 B19 B21 B15 139.3(4) . . . . ?
B22 B19 B21 B16 103.0(4) . . . . ?
B22 B19 B21 B20 38.9(4) . . . . ?
B22 B20 B21 B15 -102.0(4) . . . . ?
B22 B20 B21 B16 -138.6(4) . . . . ?
B22 B20 B21 B19 -38.6(4) . . . . ?
